data_4336826
loop_
_publ_author_name
'Chongchao Zhao'
'William Rodr\'iguez-C\'ordoba'
'Alexey L. Kaledin'
'Ye Yang'
'Yurii V. Geletii'
'Tianquan Lian'
'Djamaladdin G. Musaev'
'Craig L. Hill'

_publ_section_title
;
 An Inorganic Chromophore Based on a Molecular Oxide Supported Metal
 Carbonyl Cluster: [P2W17O61{Re(CO)3}3{ORb(H2O)}(\m3-OH)]9-
;
_journal_name_full 'Inorganic Chemistry'
_journal_page_first 13490
_journal_page_last 13495
_journal_paper_doi 10.1021/ic4018823
_journal_volume 52
_journal_year 2013
_chemical_formula_moiety 'C9 H91 K0.9 O117 P2 Rb9.1 Re3 W17'
_chemical_formula_sum 'C9 H91 K0.9 O117 P2 Rb9.1 Re3 W17'
_chemical_formula_weight 6629.35
_chemical_name_systematic
; 
 ? 
;
_space_group_IT_number 2
_symmetry_cell_setting triclinic
_symmetry_space_group_name_Hall '-P 1'
_symmetry_space_group_name_H-M 'P -1'
_atom_sites_solution_hydrogens none
_atom_sites_solution_primary direct
_atom_sites_solution_secondary difmap
_audit_creation_method SHELXL-97
_cell_angle_alpha 79.7220(10)
_cell_angle_beta 83.8730(10)
_cell_angle_gamma 77.6240(10)
_cell_formula_units_Z 2
_cell_length_a 13.1263(10)
_cell_length_b 14.3600(10)
_cell_length_c 22.6164(16)
_cell_measurement_reflns_used 9156
_cell_measurement_temperature 293(2)
_cell_measurement_theta_max 29.93
_cell_measurement_theta_min 2.37
_cell_volume 4086.7(5)
_computing_cell_refinement 'Bruker SAINT'
_computing_data_collection 'Bruker APEX2'
_computing_data_reduction 'Bruker SAINT'
_computing_molecular_graphics 'Bruker SHELXTL'
_computing_publication_material 'Bruker SHELXTL'
_computing_structure_refinement 'SHELXL-97 (Sheldrick, 1997)'
_computing_structure_solution 'SHELXS-97 (Sheldrick, 1990)'
_diffrn_ambient_temperature 293(2)
_diffrn_measured_fraction_theta_full 0.998
_diffrn_measured_fraction_theta_max 0.998
_diffrn_measurement_device_type 'Bruker APEX-II CCD'
_diffrn_measurement_method '\f and \w scans'
_diffrn_radiation_monochromator graphite
_diffrn_radiation_source 'fine-focus sealed tube'
_diffrn_radiation_type MoK\a
_diffrn_radiation_wavelength 0.71073
_diffrn_reflns_av_R_equivalents 0.0712
_diffrn_reflns_av_sigmaI/netI 0.0714
_diffrn_reflns_limit_h_max 16
_diffrn_reflns_limit_h_min -16
_diffrn_reflns_limit_k_max 18
_diffrn_reflns_limit_k_min -18
_diffrn_reflns_limit_l_max 28
_diffrn_reflns_limit_l_min -28
_diffrn_reflns_number 68532
_diffrn_reflns_theta_full 27.10
_diffrn_reflns_theta_max 27.10
_diffrn_reflns_theta_min 1.47
_diffrn_standards_number 0
_exptl_absorpt_coefficient_mu 33.774
_exptl_absorpt_correction_T_max 0.2830
_exptl_absorpt_correction_T_min 0.0477
_exptl_absorpt_correction_type numerical
_exptl_absorpt_process_details SADABS
_exptl_crystal_colour brown
_exptl_crystal_density_diffrn 4.894
_exptl_crystal_description needle
_exptl_crystal_F_000 5198
_exptl_crystal_size_max 0.23
_exptl_crystal_size_mid 0.07
_exptl_crystal_size_min 0.05
_refine_diff_density_max 5.065
_refine_diff_density_min -6.081
_refine_diff_density_rms 0.564
_refine_ls_extinction_method none
_refine_ls_goodness_of_fit_ref 1.020
_refine_ls_hydrogen_treatment undef
_refine_ls_matrix_type full
_refine_ls_number_parameters 996
_refine_ls_number_reflns 17984
_refine_ls_number_restraints 0
_refine_ls_restrained_S_all 1.020
_refine_ls_R_factor_all 0.0901
_refine_ls_R_factor_gt 0.0598
_refine_ls_shift/su_max 0.000
_refine_ls_shift/su_mean 0.000
_refine_ls_structure_factor_coef Fsqd
_refine_ls_weighting_details 'calc w=1/[\s^2^(Fo^2^)+(0.0665P)^2^+323.0435P] where P=(Fo^2^+2Fc^2^)/3'
_refine_ls_weighting_scheme calc
_refine_ls_wR_factor_gt 0.1444
_refine_ls_wR_factor_ref 0.1595
_reflns_number_gt 12925
_reflns_number_total 17984
_reflns_threshold_expression >2sigma(I)
_cod_data_source_file ic4018823_si_002.cif
_cod_data_source_block 1
_cod_original_cell_volume 4086.8(5)
_cod_database_code 4336826

loop_
_symmetry_equiv_pos_as_xyz
'x, y, z'
'-x, -y, -z'

loop_
_atom_site_label
_atom_site_type_symbol
_atom_site_fract_x
_atom_site_fract_y
_atom_site_fract_z
_atom_site_U_iso_or_equiv
_atom_site_adp_type
_atom_site_occupancy
_atom_site_symmetry_multiplicity
_atom_site_calc_flag
_atom_site_refinement_flags
_atom_site_disorder_group
C1 C 0.0361(17) 0.8222(17) 0.0570(10) 0.021(5) Uiso 1 1 d . .
C2 C 0.1893(19) 0.9251(19) 0.0312(11) 0.029(5) Uiso 1 1 d . .
C3 C 0.4039(18) 0.9108(17) 0.0840(11) 0.025(5) Uiso 1 1 d . .
C4 C 0.4622(18) 1.0196(17) 0.1418(10) 0.023(5) Uiso 1 1 d . .
C5 C 0.297(2) 1.083(2) 0.0819(13) 0.036(6) Uiso 1 1 d . .
C6 C 0.008(2) 0.996(2) 0.0810(13) 0.039(6) Uiso 1 1 d . .
C7 C -0.043(2) 1.0280(19) 0.2126(12) 0.031(6) Uiso 1 1 d . .
C8 C 0.066(2) 1.158(2) 0.1565(12) 0.034(6) Uiso 1 1 d . .
C9 C 0.029(2) 1.134(2) 0.2729(13) 0.037(6) Uiso 1 1 d . .
O1 O 0.1790(12) 0.9440(11) 0.1654(7) 0.023(3) Uani 1 1 d . .
O2 O 0.2557(14) 1.0553(13) 0.2193(9) 0.036(4) Uani 1 1 d . .
O3 O 0.6987(12) 0.1339(12) 0.4495(7) 0.028(4) Uani 1 1 d . .
O4 O 0.6429(13) 0.1401(12) 0.2468(7) 0.029(4) Uiso 1 1 d . .
O5 O 0.7327(11) 0.1994(11) 0.3277(6) 0.018(3) Uiso 1 1 d . .
O6 O 0.8239(13) 0.2196(13) 0.2077(8) 0.033(4) Uani 1 1 d . .
O7 O 0.3857(11) 0.1610(10) 0.3334(7) 0.017(3) Uani 1 1 d . .
O8 O 0.4464(11) 0.1949(11) 0.2203(7) 0.019(3) Uani 1 1 d . .
O9 O 0.4916(11) 0.2365(12) 0.4311(7) 0.023(3) Uani 1 1 d . .
O10 O 0.5428(10) 0.2743(10) 0.3034(6) 0.013(3) Uani 1 1 d . .
O11 O 0.6229(12) 0.3112(11) 0.1808(7) 0.022(3) Uani 1 1 d . .
O12 O 0.6422(12) 0.3269(10) 0.3966(7) 0.021(3) Uani 1 1 d . .
O13 O 0.7144(11) 0.3733(11) 0.2602(7) 0.020(3) Uani 1 1 d . .
O14 O 0.2841(12) 0.2355(11) 0.1453(7) 0.021(3) Uiso 1 1 d . .
O15 O 0.1793(13) 0.1653(12) 0.3597(7) 0.026(4) Uani 1 1 d . .
O16 O 0.2639(11) 0.2825(11) 0.2601(6) 0.018(3) Uani 1 1 d . .
O17 O 0.1529(12) 0.3617(11) 0.3481(7) 0.021(3) Uani 1 1 d . .
O18 O 0.2872(11) 0.2462(11) 0.4276(6) 0.019(3) Uani 1 1 d . .
O19 O 0.3697(11) 0.3583(11) 0.3420(6) 0.017(3) Uani 1 1 d . .
O20 O 0.4288(11) 0.3941(10) 0.2321(6) 0.016(3) Uani 1 1 d . .
O21 O 0.5151(10) 0.4496(10) 0.3090(6) 0.013(3) Uiso 1 1 d . .
O22 O 0.4602(10) 0.4182(10) 0.4373(7) 0.017(3) Uani 1 1 d . .
O23 O 0.6468(13) 0.4738(12) 0.4590(8) 0.028(4) Uani 1 1 d . .
O24 O 0.6815(11) 0.4975(10) 0.3384(6) 0.014(3) Uani 1 1 d . .
O25 O 0.7680(11) 0.5540(11) 0.2220(6) 0.019(3) Uani 1 1 d . .
O26 O 0.5960(12) 0.4942(11) 0.1854(7) 0.021(3) Uani 1 1 d . .
O27 O 0.5983(11) 0.4356(11) 0.0735(6) 0.018(3) Uani 1 1 d . .
O28 O 0.2511(11) 0.4340(11) 0.4417(7) 0.021(3) Uani 1 1 d . .
O29 O 0.2495(11) 0.4226(11) 0.1657(7) 0.019(3) Uani 1 1 d . .
O30 O 0.4452(11) 0.3420(10) 0.1273(6) 0.015(3) Uani 1 1 d . .
O31 O 0.5614(12) 0.6301(10) 0.2570(7) 0.021(3) Uani 1 1 d . .
O32 O 0.4971(11) 0.5867(12) 0.3850(6) 0.020(3) Uani 1 1 d . .
O33 O 0.0566(11) 0.5048(12) 0.1242(7) 0.021(3) Uani 1 1 d . .
O34 O 0.1032(11) 0.4722(11) 0.2435(6) 0.017(3) Uani 1 1 d . .
O35 O -0.0559(11) 0.4398(10) 0.3333(7) 0.020(3) Uani 1 1 d . .
O36 O 0.0617(12) 0.5095(11) 0.4061(6) 0.020(3) Uani 1 1 d . .
O37 O 0.2100(11) 0.5506(11) 0.3252(7) 0.017(3) Uani 1 1 d . .
O38 O 0.2961(11) 0.6069(10) 0.4170(6) 0.015(3) Uiso 1 1 d . .
O39 O 0.1265(12) 0.5738(11) 0.5018(7) 0.021(3) Uani 1 1 d . .
O40 O 0.3465(10) 0.6515(10) 0.2911(6) 0.014(3) Uani 1 1 d . .
O41 O 0.4045(12) 0.7438(12) 0.4398(7) 0.025(4) Uiso 1 1 d . .
O42 O 0.4553(12) 0.7664(12) 0.3173(6) 0.021(3) Uani 1 1 d . .
O43 O 0.5591(13) 0.8079(12) 0.2015(7) 0.025(4) Uani 1 1 d . .
O44 O 0.4273(11) 0.6949(10) 0.1697(6) 0.016(3) Uani 1 1 d . .
O45 O 0.2521(11) 0.7863(10) 0.3628(7) 0.019(3) Uani 1 1 d . .
O46 O 0.3532(13) 0.8588(12) 0.2185(7) 0.028(4) Uani 1 1 d . .
O47 O 0.1598(11) 0.7222(10) 0.2716(6) 0.016(3) Uani 1 1 d . .
O48 O 0.1015(11) 0.6909(11) 0.3935(6) 0.019(3) Uani 1 1 d . .
O49 O 0.0548(11) 0.6485(11) 0.1887(6) 0.018(3) Uani 1 1 d . .
O50 O -0.0004(10) 0.6167(10) 0.2988(6) 0.015(3) Uani 1 1 d . .
O51 O -0.1376(12) 0.7560(12) 0.2320(7) 0.025(4) Uani 1 1 d . .
O52 O 0.0309(11) 0.8344(11) 0.1845(7) 0.021(3) Uiso 1 1 d . .
O53 O -0.0155(11) 0.8088(11) 0.3089(7) 0.019(3) Uani 1 1 d . .
O54 O 0.2290(12) 0.7692(11) 0.1333(7) 0.024(3) Uani 1 1 d . .
O55 O 0.5132(12) 0.0069(10) 0.2804(7) 0.023(3) Uani 1 1 d . .
O56 O 0.1299(11) 0.9248(11) 0.2861(7) 0.022(3) Uani 1 1 d . .
O57 O 0.0517(11) 0.8810(12) 0.4009(7) 0.023(3) Uani 1 1 d . .
O58 O 0.2609(11) 0.5932(11) 0.2143(7) 0.019(3) Uani 1 1 d . .
O59 O 0.3767(12) 0.6993(12) 0.0507(7) 0.024(4) Uani 1 1 d . .
O60 O 0.3586(12) 0.2950(12) 0.5257(7) 0.025(4) Uani 1 1 d . .
O61 O 0.2197(11) 0.6009(10) 0.1050(6) 0.015(3) Uani 1 1 d . .
O62 O 0.4208(11) 0.5324(10) 0.1278(6) 0.014(3) Uani 1 1 d . .
O63 O -0.0050(17) 0.7788(16) 0.0335(9) 0.049(5) Uani 1 1 d . .
O64 O 0.5810(12) 0.0998(13) 0.3623(7) 0.027(4) Uani 1 1 d . .
O65 O -0.059(2) 1.0671(18) 0.0675(11) 0.071(8) Uani 1 1 d . .
O66 O -0.1249(13) 1.0141(14) 0.2087(10) 0.042(5) Uani 1 1 d . .
O67 O 0.2372(17) 0.9511(17) -0.0138(8) 0.050(6) Uani 1 1 d . .
O68 O 0.276(2) 1.1404(15) 0.0404(9) 0.065(7) Uani 1 1 d . .
O69 O 0.4493(19) 0.8762(16) 0.0427(10) 0.057(6) Uani 1 1 d . .
O70 O 0.5429(17) 1.0436(16) 0.1351(10) 0.053(6) Uani 1 1 d . .
O71 O -0.0127(17) 1.1907(16) 0.3021(10) 0.050(5) Uani 1 1 d . .
O72 O 0.0440(17) 1.2251(14) 0.1191(9) 0.045(5) Uani 1 1 d . .
O1W O 0.6338(17) 0.6897(16) 0.0918(10) 0.053(6) Uiso 1 1 d . .
O2W O 0.1555(17) 0.3480(16) 0.0121(10) 0.055(6) Uiso 1 1 d . .
O3W O 0.8206(12) 0.2376(12) 0.4909(7) 0.024(3) Uiso 1 1 d . .
O4W O 0.7288(18) 0.8596(17) 0.0979(11) 0.060(6) Uiso 1 1 d . .
O5W O 0.852(2) 0.770(2) 0.4217(13) 0.083(8) Uiso 1 1 d . .
O6W O 0.058(2) 0.300(2) 0.4740(13) 0.083(8) Uiso 1 1 d . .
O7W O 0.796(3) 0.954(3) 0.3383(17) 0.117(12) Uiso 1 1 d . .
O8W O 0.854(3) 0.395(3) 0.0092(18) 0.131(14) Uiso 1 1 d . .
O9W O 0.617(3) 0.937(3) 0.5083(19) 0.134(14) Uiso 1 1 d . .
O10W O 0.009(3) 0.087(3) 0.4384(18) 0.123(13) Uiso 1 1 d . .
O11W O 0.796(5) 0.024(5) 0.555(3) 0.10(2) Uiso 0.50 1 d P .
O12W O 0.445(3) 0.924(3) 0.4363(19) 0.048(10) Uiso 0.50 1 d P .
O13W O 0.6999(15) 0.7354(14) 0.3168(9) 0.041(5) Uiso 1 1 d . .
O14W O 0.8124(16) 0.4743(16) 0.1088(10) 0.049(5) Uiso 1 1 d . .
K1 K 0.7829(16) 0.2509(15) 0.0704(9) 0.082(5) Uiso 0.50 1 d P .
K2 K 0.3358(19) 0.4285(18) 0.0180(11) 0.104(7) Uiso 0.50 1 d P .
P1 P 0.4613(4) 0.3720(4) 0.2966(2) 0.0142(11) Uani 1 1 d . .
P2 P 0.2459(4) 0.6275(4) 0.2757(2) 0.0142(11) Uani 1 1 d . .
Rb1 Rb 0.3178(4) 0.9690(3) 0.3344(3) 0.0889(14) Uani 1 1 d . .
Rb2 Rb 0.8092(2) 0.5901(2) 0.40682(12) 0.0379(6) Uani 1 1 d . .
Rb3 Rb 0.8521(2) 0.6659(2) 0.11908(14) 0.0448(7) Uani 1 1 d . .
Rb4 Rb 0.7014(3) 0.9288(3) 0.20898(18) 0.0617(9) Uani 1 1 d . .
Rb5 Rb 0.8723(3) 0.2780(3) 0.4127(2) 0.0708(10) Uani 1 1 d . .
Rb6 Rb 0.93454(18) 0.38045(18) 0.20971(11) 0.0294(5) Uani 1 1 d . .
Rb7 Rb 0.6069(5) 0.2150(3) 0.0664(2) 0.1026(18) Uani 1 1 d . .
Rb8 Rb 0.6454(11) 0.8775(9) 0.3909(6) 0.113(4) Uiso 0.50 1 d P 1
Rb8A Rb 0.5808(9) 0.8698(8) 0.3896(5) 0.093(3) Uiso 0.50 1 d P 2
Rb9 Rb 0.8642(13) 0.9635(13) 0.4609(8) 0.070(4) Uiso 0.25 1 d P 1
Rb9A Rb 0.8260(17) 0.9152(16) 0.4853(10) 0.093(6) Uiso 0.25 1 d P 2
Rb10 Rb 0.4473(16) 0.2650(15) 0.0215(9) 0.090(5) Uiso 0.25 1 d P .
Rb11 Rb 0.0000 0.5000 0.0000 0.117(5) Uiso 0.50 2 d SP .
Re1 Re 0.09266(8) 1.04838(7) 0.21973(5) 0.0271(2) Uani 1 1 d . .
Re2 Re 0.33373(8) 0.98066(7) 0.14688(5) 0.0299(2) Uani 1 1 d . .
Re3 Re 0.10886(8) 0.88397(7) 0.10285(4) 0.0251(2) Uani 1 1 d . .
W1 W 0.38431(7) 0.69123(6) 0.38147(4) 0.01634(18) Uani 1 1 d . .
W2 W 0.05710(6) 0.48681(6) 0.32453(4) 0.01565(18) Uani 1 1 d . .
W3 W 0.25457(6) 0.25064(6) 0.34645(4) 0.01655(18) Uani 1 1 d . .
W4 W 0.16504(6) 0.56885(6) 0.42715(4) 0.01662(18) Uani 1 1 d . .
W5 W 0.58241(6) 0.45938(6) 0.40105(4) 0.01640(18) Uani 1 1 d . .
W6 W 0.32889(7) 0.66688(6) 0.12351(4) 0.01755(19) Uani 1 1 d . .
W7 W 0.52687(7) 0.42913(6) 0.14179(4) 0.01691(18) Uani 1 1 d . .
W8 W -0.00476(6) 0.74201(6) 0.24221(4) 0.01674(18) Uani 1 1 d . .
W9 W 0.14142(6) 0.53686(6) 0.16553(4) 0.01539(18) Uani 1 1 d . .
W10 W 0.33697(7) 0.30259(6) 0.18515(4) 0.01670(18) Uani 1 1 d . .
W11 W 0.51379(7) 0.12437(6) 0.28713(4) 0.01944(19) Uani 1 1 d . .
W12 W 0.45468(7) 0.75544(6) 0.23373(4) 0.01786(19) Uani 1 1 d . .
W13 W 0.36541(6) 0.33385(6) 0.44898(4) 0.01626(18) Uani 1 1 d . .
W14 W 0.65376(6) 0.51532(6) 0.25472(4) 0.01597(18) Uani 1 1 d . .
W15 W 0.62448(7) 0.19898(7) 0.39330(4) 0.01968(19) Uani 1 1 d . .
W16 W 0.70502(7) 0.25321(6) 0.24473(4) 0.01847(19) Uani 1 1 d . .
W17 W 0.11294(7) 0.82272(6) 0.34236(4) 0.01860(19) Uani 1 1 d . .

loop_
_atom_site_aniso_label
_atom_site_aniso_U_11
_atom_site_aniso_U_22
_atom_site_aniso_U_33
_atom_site_aniso_U_23
_atom_site_aniso_U_13
_atom_site_aniso_U_12
O1 0.029(9) 0.021(8) 0.021(8) 0.002(7) -0.008(7) -0.007(7)
O2 0.041(11) 0.024(9) 0.048(12) -0.010(8) -0.011(9) -0.006(8)
O3 0.022(8) 0.027(9) 0.029(9) -0.004(7) -0.005(7) 0.007(7)
O6 0.024(9) 0.030(10) 0.042(11) -0.006(8) -0.001(8) -0.003(7)
O7 0.020(8) 0.007(7) 0.021(8) 0.002(6) 0.006(6) -0.002(6)
O8 0.012(7) 0.016(8) 0.024(8) 0.002(6) -0.004(6) 0.008(6)
O9 0.017(8) 0.032(9) 0.021(8) -0.006(7) 0.004(6) -0.005(7)
O10 0.009(6) 0.018(8) 0.014(7) -0.005(6) -0.001(5) -0.003(6)
O11 0.021(8) 0.023(9) 0.024(9) -0.003(7) -0.004(6) -0.007(7)
O12 0.023(8) 0.010(7) 0.025(9) 0.003(6) -0.005(6) 0.001(6)
O13 0.022(8) 0.015(8) 0.021(8) -0.001(6) 0.003(6) -0.003(6)
O15 0.031(9) 0.023(9) 0.024(9) -0.002(7) 0.007(7) -0.010(7)
O16 0.014(7) 0.034(9) 0.007(7) -0.012(6) 0.002(5) -0.003(6)
O17 0.022(8) 0.017(8) 0.022(8) 0.008(6) -0.009(6) 0.000(6)
O18 0.012(7) 0.028(9) 0.016(8) -0.003(6) 0.006(6) -0.010(6)
O19 0.017(7) 0.019(8) 0.013(7) -0.002(6) 0.005(6) 0.001(6)
O20 0.020(7) 0.015(7) 0.011(7) 0.000(6) -0.002(6) 0.001(6)
O22 0.008(7) 0.014(7) 0.027(8) 0.000(6) 0.002(6) -0.006(6)
O23 0.028(9) 0.022(9) 0.033(10) -0.007(7) -0.004(7) -0.003(7)
O24 0.017(7) 0.020(8) 0.006(7) -0.001(6) -0.001(5) -0.007(6)
O25 0.018(7) 0.028(9) 0.015(7) -0.007(6) 0.003(6) -0.016(7)
O26 0.027(8) 0.024(9) 0.018(8) -0.014(7) 0.002(6) -0.008(7)
O27 0.017(7) 0.028(9) 0.007(7) -0.002(6) 0.007(5) -0.008(6)
O28 0.020(8) 0.020(8) 0.019(8) 0.006(6) 0.004(6) -0.007(6)
O29 0.014(7) 0.016(8) 0.023(8) 0.001(6) -0.002(6) 0.003(6)
O30 0.015(7) 0.013(7) 0.019(8) -0.009(6) 0.004(6) -0.004(6)
O31 0.033(9) 0.006(7) 0.027(9) -0.005(6) -0.005(7) -0.006(6)
O32 0.018(8) 0.031(9) 0.014(7) -0.016(7) -0.003(6) -0.002(7)
O33 0.017(7) 0.032(9) 0.018(8) -0.010(7) -0.004(6) -0.009(7)
O34 0.015(7) 0.020(8) 0.015(7) -0.001(6) 0.003(6) -0.006(6)
O35 0.021(8) 0.014(8) 0.024(8) 0.004(6) -0.002(6) -0.007(6)
O36 0.022(8) 0.021(8) 0.013(7) 0.002(6) 0.000(6) 0.001(6)
O37 0.012(7) 0.018(8) 0.022(8) -0.001(6) -0.003(6) -0.005(6)
O39 0.022(8) 0.019(8) 0.017(8) -0.001(6) -0.001(6) 0.006(6)
O40 0.012(7) 0.018(8) 0.015(7) -0.002(6) -0.004(6) -0.006(6)
O42 0.026(8) 0.031(9) 0.009(7) -0.001(6) 0.003(6) -0.017(7)
O43 0.033(9) 0.023(9) 0.023(9) -0.002(7) -0.005(7) -0.012(7)
O44 0.022(8) 0.018(8) 0.012(7) 0.000(6) -0.009(6) -0.008(6)
O45 0.014(7) 0.014(8) 0.028(9) -0.009(6) -0.001(6) 0.001(6)
O46 0.038(10) 0.020(9) 0.022(9) -0.006(7) -0.013(7) 0.009(7)
O47 0.016(7) 0.015(7) 0.017(8) -0.004(6) -0.007(6) 0.004(6)
O48 0.018(7) 0.022(8) 0.016(8) -0.004(6) -0.005(6) 0.000(6)
O49 0.019(8) 0.022(8) 0.017(8) -0.002(6) 0.001(6) -0.013(6)
O50 0.013(7) 0.008(7) 0.022(8) -0.007(6) 0.003(6) 0.001(5)
O51 0.018(8) 0.024(9) 0.033(9) -0.002(7) -0.009(7) -0.006(7)
O53 0.011(7) 0.019(8) 0.028(9) -0.010(7) -0.003(6) 0.000(6)
O54 0.028(9) 0.015(8) 0.032(9) -0.003(7) -0.002(7) -0.013(7)
O55 0.030(9) 0.007(7) 0.032(9) -0.001(6) 0.000(7) -0.005(6)
O56 0.012(7) 0.019(8) 0.036(9) -0.011(7) 0.003(6) -0.004(6)
O57 0.017(8) 0.026(9) 0.029(9) -0.009(7) -0.002(7) -0.006(7)
O58 0.021(8) 0.017(8) 0.022(8) -0.009(6) -0.003(6) -0.003(6)
O59 0.030(9) 0.027(9) 0.011(7) 0.002(6) 0.003(6) -0.005(7)
O60 0.021(8) 0.034(10) 0.017(8) 0.003(7) 0.001(6) -0.010(7)
O61 0.021(7) 0.014(7) 0.008(7) 0.005(6) -0.001(6) -0.007(6)
O62 0.025(8) 0.012(7) 0.006(7) -0.003(5) -0.001(6) -0.002(6)
O63 0.062(14) 0.059(14) 0.038(12) -0.007(10) -0.004(10) -0.039(12)
O64 0.019(8) 0.037(10) 0.024(9) 0.001(7) 0.002(7) -0.010(7)
O65 0.082(18) 0.058(16) 0.069(17) -0.002(13) -0.051(14) 0.013(13)
O66 0.018(9) 0.036(11) 0.076(15) -0.017(10) -0.002(9) -0.008(8)
O67 0.054(13) 0.072(16) 0.023(10) 0.007(10) -0.008(9) -0.019(11)
O68 0.13(2) 0.030(12) 0.033(12) -0.005(10) -0.006(13) -0.001(13)
O69 0.079(16) 0.047(13) 0.056(14) -0.023(11) 0.017(12) -0.035(12)
O70 0.048(13) 0.056(14) 0.056(14) -0.014(11) -0.002(11) -0.011(11)
O71 0.051(13) 0.045(13) 0.059(14) -0.002(11) -0.021(11) -0.018(10)
O72 0.067(14) 0.032(11) 0.038(11) 0.004(9) -0.004(10) -0.021(10)
P1 0.015(3) 0.014(3) 0.014(3) -0.002(2) 0.000(2) -0.004(2)
P2 0.014(3) 0.014(3) 0.014(3) -0.003(2) -0.002(2) -0.002(2)
Rb1 0.074(3) 0.067(3) 0.129(4) -0.009(3) -0.006(3) -0.028(2)
Rb2 0.0388(14) 0.0363(15) 0.0345(14) -0.0033(11) 0.0034(11) -0.0037(11)
Rb3 0.0444(16) 0.0458(17) 0.0453(17) -0.0013(13) -0.0044(13) -0.0158(13)
Rb4 0.0476(18) 0.059(2) 0.082(3) -0.0203(19) -0.0028(17) -0.0122(16)
Rb5 0.058(2) 0.071(3) 0.089(3) -0.016(2) -0.0062(19) -0.0222(19)
Rb6 0.0252(11) 0.0290(13) 0.0357(13) -0.0034(10) -0.0014(10) -0.0107(10)
Rb7 0.158(5) 0.065(3) 0.075(3) -0.013(2) 0.033(3) -0.019(3)
Re1 0.0260(5) 0.0218(5) 0.0333(5) -0.0024(4) -0.0061(4) -0.0041(4)
Re2 0.0315(5) 0.0252(5) 0.0337(6) -0.0025(4) -0.0036(4) -0.0084(4)
Re3 0.0285(5) 0.0248(5) 0.0235(5) 0.0026(4) -0.0075(4) -0.0113(4)
W1 0.0165(4) 0.0169(4) 0.0166(4) -0.0036(3) -0.0038(3) -0.0035(3)
W2 0.0127(4) 0.0161(4) 0.0177(4) -0.0006(3) -0.0008(3) -0.0038(3)
W3 0.0158(4) 0.0137(4) 0.0197(4) 0.0001(3) 0.0004(3) -0.0049(3)
W4 0.0133(4) 0.0201(5) 0.0151(4) -0.0018(3) -0.0003(3) -0.0012(3)
W5 0.0147(4) 0.0187(4) 0.0160(4) -0.0025(3) -0.0024(3) -0.0035(3)
W6 0.0209(4) 0.0172(4) 0.0163(4) -0.0017(3) -0.0005(3) -0.0088(3)
W7 0.0178(4) 0.0186(4) 0.0158(4) -0.0047(3) 0.0025(3) -0.0072(3)
W8 0.0150(4) 0.0153(4) 0.0195(4) -0.0020(3) -0.0048(3) -0.0012(3)
W9 0.0159(4) 0.0158(4) 0.0159(4) -0.0027(3) -0.0029(3) -0.0054(3)
W10 0.0178(4) 0.0145(4) 0.0194(4) -0.0048(3) -0.0005(3) -0.0054(3)
W11 0.0179(4) 0.0140(4) 0.0255(5) -0.0027(4) 0.0008(3) -0.0027(3)
W12 0.0212(4) 0.0145(4) 0.0193(4) -0.0011(3) -0.0037(3) -0.0069(3)
W13 0.0145(4) 0.0174(4) 0.0150(4) 0.0007(3) -0.0002(3) -0.0022(3)
W14 0.0138(4) 0.0167(4) 0.0179(4) -0.0024(3) 0.0000(3) -0.0048(3)
W15 0.0159(4) 0.0190(5) 0.0211(5) 0.0000(4) -0.0008(3) 0.0003(3)
W16 0.0153(4) 0.0163(4) 0.0231(5) -0.0038(4) 0.0021(3) -0.0028(3)
W17 0.0190(4) 0.0150(4) 0.0214(5) -0.0047(4) -0.0055(3) 0.0008(3)

loop_
_atom_type_symbol
_atom_type_description
_atom_type_scat_dispersion_real
_atom_type_scat_dispersion_imag
_atom_type_scat_source
C C 0.0033 0.0016 'International Tables Vol C Tables 4.2.6.8 and 6.1.1.4'
K K 0.2009 0.2494 'International Tables Vol C Tables 4.2.6.8 and 6.1.1.4'
O O 0.0106 0.0060 'International Tables Vol C Tables 4.2.6.8 and 6.1.1.4'
P P 0.1023 0.0942 'International Tables Vol C Tables 4.2.6.8 and 6.1.1.4'
Re Re -1.0185 7.2310 'International Tables Vol C Tables 4.2.6.8 and 6.1.1.4'
W W -0.8490 6.8722 'International Tables Vol C Tables 4.2.6.8 and 6.1.1.4'
Rb Rb -0.9393 2.9676 'International Tables Vol C Tables 4.2.6.8 and 6.1.1.4'

loop_
_geom_angle_atom_site_label_1
_geom_angle_atom_site_label_2
_geom_angle_atom_site_label_3
_geom_angle
_geom_angle_site_symmetry_1
_geom_angle_site_symmetry_3
O63 C1 Re3 174(2) . .
O63 C1 Rb3 50.1(14) . 1_455
Re3 C1 Rb3 125.6(9) . 1_455
O67 C2 Re3 179(2) . .
O69 C3 Re2 174(2) . .
O70 C4 Re2 176(2) . .
O70 C4 Rb4 46.6(15) . .
Re2 C4 Rb4 135.5(10) . .
O68 C5 Re2 176(3) . .
O68 C5 Rb10 56.2(19) . 1_565
Re2 C5 Rb10 125.4(12) . 1_565
O65 C6 Re3 179(3) . .
O66 C7 Re1 179(3) . .
O72 C8 Re1 176(2) . .
O72 C8 Rb6 64.3(16) . 1_465
Re1 C8 Rb6 113.9(11) . 1_465
O71 C9 Re1 175(3) . .
O71 C9 Rb6 57.8(17) . 1_465
Re1 C9 Rb6 117.6(12) . 1_465
Re3 O1 Re1 123.8(7) . .
Re3 O1 Re2 122.7(7) . .
Re1 O1 Re2 104.5(7) . .
Re1 O2 Re2 105.2(8) . .
Re1 O2 Rb1 106.2(7) . .
Re2 O2 Rb1 114.9(7) . .
W15 O3 Rb9 135.5(9) . 1_545
W15 O3 Rb9A 137.8(9) . 1_545
Rb9 O3 Rb9A 17.6(4) 1_545 1_545
W15 O3 Rb5 90.4(7) . .
Rb9 O3 Rb5 91.4(6) 1_545 .
Rb9A O3 Rb5 108.1(6) 1_545 .
W11 O4 W16 124.2(9) . .
W11 O4 Rb4 95.3(6) . 1_545
W16 O4 Rb4 140.1(7) . 1_545
W16 O5 W15 123.4(7) . .
W16 O5 Rb5 126.1(6) . .
W15 O5 Rb5 88.3(5) . .
W16 O6 Rb6 104.4(8) . .
W16 O6 K1 106.0(8) . .
Rb6 O6 K1 100.8(6) . .
W11 O7 W3 151.0(8) . .
W11 O7 Rb1 93.4(5) . 1_545
W3 O7 Rb1 103.6(6) . 1_545
W11 O8 W10 149.7(9) . .
W15 O9 W13 152.8(9) . .
P1 O10 W11 125.8(7) . .
P1 O10 W15 124.8(8) . .
W11 O10 W15 90.7(5) . .
P1 O10 W16 122.4(8) . .
W11 O10 W16 91.3(5) . .
W15 O10 W16 92.0(5) . .
W16 O11 W7 147.7(9) . .
W16 O11 Rb7 124.9(7) . .
W7 O11 Rb7 87.2(5) . .
W16 O11 K1 99.8(7) . .
W7 O11 K1 102.5(7) . .
Rb7 O11 K1 45.8(4) . .
W5 O12 W15 149.6(9) . .
W5 O12 Rb5 112.7(6) . .
W15 O12 Rb5 97.4(5) . .
W16 O13 W14 149.1(9) . .
W16 O13 Rb6 99.8(6) . .
W14 O13 Rb6 100.1(5) . .
W10 O14 Rb10 95.4(7) . .
W3 O15 Rb1 108.7(7) . 1_545
W3 O15 Rb9A 105.6(8) . 2_666
Rb1 O15 Rb9A 91.3(5) 1_545 2_666
W10 O16 W3 153.3(8) . .
W3 O17 W2 163.3(9) . .
W3 O18 W13 122.2(7) . .
W3 O18 Rb9A 108.2(7) . 2_666
W13 O18 Rb9A 129.5(7) . 2_666
P1 O19 W3 128.2(8) . .
P1 O19 W13 128.5(8) . .
W3 O19 W13 90.6(5) . .
P1 O20 W7 129.9(8) . .
P1 O20 W10 127.1(8) . .
W7 O20 W10 90.4(5) . .
P1 O21 W14 130.6(8) . .
P1 O21 W5 127.5(8) . .
W14 O21 W5 89.7(5) . .
W5 O22 W13 152.4(9) . .
W5 O23 Rb2 107.5(7) . .
W5 O24 W14 121.5(7) . .
W5 O24 Rb2 100.5(5) . .
W14 O24 Rb2 133.0(6) . .
W14 O25 Rb3 143.5(7) . .
W14 O25 Rb6 108.4(7) . .
Rb3 O25 Rb6 92.7(4) . .
W7 O26 W14 155.5(9) . .
W7 O27 K2 140.3(9) . 2_665
W7 O27 Rb7 92.7(6) . .
K2 O27 Rb7 126.1(7) 2_665 .
W7 O27 K1 111.1(7) . .
K2 O27 K1 103.0(8) 2_665 .
Rb7 O27 K1 45.9(4) . .
W13 O28 W4 160.6(9) . .
W13 O28 Rb2 93.2(5) . 2_666
W4 O28 Rb2 92.8(5) . 2_666
W10 O29 W9 165.3(9) . .
W10 O29 K2 90.3(7) . .
W9 O29 K2 103.7(7) . .
W7 O30 W10 122.2(7) . .
W7 O30 Rb10 127.6(8) . .
W10 O30 Rb10 110.1(7) . .
W7 O30 Rb7 98.4(5) . .
W10 O30 Rb7 125.9(6) . .
Rb10 O30 Rb7 48.6(5) . .
W7 O30 K2 107.8(8) . .
W10 O30 K2 104.2(7) . .
Rb10 O30 K2 51.1(7) . .
Rb7 O30 K2 94.3(6) . .
W14 O31 W12 163.2(9) . .
W1 O32 W5 163.1(9) . .
W9 O33 Rb6 106.6(6) . 1_455
W9 O33 Rb11 145.5(8) . .
Rb6 O33 Rb11 107.1(4) 1_455 .
W9 O33 Rb3 107.9(7) . 1_455
Rb6 O33 Rb3 87.1(4) 1_455 1_455
Rb11 O33 Rb3 80.9(4) . 1_455
W2 O34 W9 145.4(9) . .
W2 O34 Rb6 101.1(5) . 1_455
W9 O34 Rb6 99.0(6) . 1_455
W2 O35 Rb5 134.9(7) . 1_455
W2 O35 Rb6 103.4(6) . 1_455
Rb5 O35 Rb6 99.8(4) 1_455 1_455
W2 O35 Rb2 96.9(6) . 1_455
Rb5 O35 Rb2 92.7(4) 1_455 1_455
Rb6 O35 Rb2 135.6(5) 1_455 1_455
W4 O36 W2 121.7(8) . .
W4 O36 Rb2 128.4(7) . 1_455
W2 O36 Rb2 87.5(5) . 1_455
P2 O37 W4 125.2(8) . .
P2 O37 W2 124.8(8) . .
W4 O37 W2 89.6(5) . .
W1 O38 W4 151.5(8) . .
W4 O39 Rb2 120.6(7) . 2_666
W4 O39 Rb5 134.1(8) . 2_666
Rb2 O39 Rb5 93.0(4) 2_666 2_666
P2 O40 W1 128.6(8) . .
P2 O40 W12 130.0(8) . .
W1 O40 W12 91.1(5) . .
W1 O41 Rb8A 106.2(7) . .
W12 O42 W1 123.0(8) . .
W12 O42 Rb1 106.8(6) . .
W1 O42 Rb1 96.6(6) . .
W12 O42 Rb8A 134.4(7) . .
W1 O42 Rb8A 102.0(6) . .
Rb1 O42 Rb8A 71.7(4) . .
W12 O43 Rb4 149.0(8) . .
W6 O44 W12 148.8(9) . .
W17 O45 W1 154.1(8) . .
W17 O45 Rb1 101.0(6) . .
W1 O45 Rb1 103.7(6) . .
W12 O46 Re2 133.1(9) . .
W12 O46 Rb1 107.2(6) . .
Re2 O46 Rb1 100.3(6) . .
P2 O47 W8 126.7(8) . .
P2 O47 W17 126.9(8) . .
W8 O47 W17 94.9(5) . .
W4 O48 W17 149.5(8) . .
W9 O49 W8 156.5(9) . .
W9 O49 Rb3 102.0(6) . 1_455
W8 O49 Rb3 97.7(5) . 1_455
W2 O50 W8 152.4(8) . .
W2 O50 Rb2 86.5(5) . 1_455
W8 O50 Rb2 120.8(5) . 1_455
W8 O51 Rb4 130.8(8) . 1_455
W8 O51 Rb3 106.0(7) . 1_455
Rb4 O51 Rb3 99.7(5) 1_455 1_455
W8 O52 Re3 153.5(9) . .
W8 O53 W17 119.9(7) . .
W6 O54 Re3 153.2(9) . .
W11 O55 Rb1 106.2(7) . 1_545
W11 O55 Rb4 109.8(7) . 1_545
Rb1 O55 Rb4 143.7(6) 1_545 1_545
W11 O55 Rb8A 112.0(8) . 1_545
Rb1 O55 Rb8A 79.3(5) 1_545 1_545
Rb4 O55 Rb8A 91.8(5) 1_545 1_545
W11 O55 Rb8 104.2(7) . 1_545
Rb1 O55 Rb8 94.2(5) 1_545 1_545
Rb4 O55 Rb8 82.0(4) 1_545 1_545
Rb8A O55 Rb8 15.4(3) 1_545 1_545
W17 O56 Re1 159.8(8) . .
W17 O56 Rb1 97.7(6) . .
Re1 O56 Rb1 100.1(5) . .
W17 O57 Rb9 148.5(8) . 1_455
W17 O57 Rb9A 141.6(8) . 1_455
Rb9 O57 Rb9A 15.8(5) 1_455 1_455
P2 O58 W6 128.2(9) . .
P2 O58 W9 128.7(8) . .
W6 O58 W9 91.8(5) . .
W6 O59 Rb7 162.5(9) . 2_665
W6 O59 Rb10 144.5(9) . 2_665
Rb7 O59 Rb10 50.5(5) 2_665 2_665
W13 O60 Rb8A 140.8(9) . 2_666
W13 O60 Rb8 139.7(9) . 2_666
Rb8A O60 Rb8 18.0(3) 2_666 2_666
W13 O60 Rb2 114.5(7) . 2_666
Rb8A O60 Rb2 102.3(5) 2_666 2_666
Rb8 O60 Rb2 93.5(5) 2_666 2_666
W9 O61 W6 121.6(7) . .
W7 O62 W6 163.3(8) . .
C1 O63 Rb3 113.3(17) . 1_455
W15 O64 W11 122.2(9) . .
W15 O64 Rb8 131.2(8) . 1_545
W11 O64 Rb8 104.6(7) . 1_545
W15 O64 Rb8A 142.2(7) . 1_545
W11 O64 Rb8A 95.5(7) . 1_545
Rb8 O64 Rb8A 15.7(3) 1_545 1_545
C6 O65 K1 163(2) . 1_465
C7 O66 Rb4 164.7(19) . 1_455
C2 O67 Rb7 114.1(18) . 2_665
C5 O68 Rb10 106(2) . 1_565
C3 O69 Rb10 158(2) . 2_665
C3 O69 Rb7 137.2(19) . 2_665
Rb10 O69 Rb7 45.5(5) 2_665 2_665
C4 O70 Rb4 116.1(18) . .
C4 O70 Rb7 131.3(19) . 1_565
Rb4 O70 Rb7 112.1(7) . 1_565
C9 O71 Rb5 160(2) . 1_465
C9 O71 Rb6 104(2) . 1_465
Rb5 O71 Rb6 95.5(6) 1_465 1_465
C8 O72 Rb6 97.1(18) . 1_465
Rb10 O1W Rb3 127.6(9) 2_665 .
Rb10 O1W K2 48.3(7) 2_665 2_665
Rb3 O1W K2 100.1(8) . 2_665
Rb11 O2W K2 104.0(9) . .
Rb11 O2W Rb3 89.1(6) . 2_665
K2 O2W Rb3 105.8(9) . 2_665
Rb4 O4W Rb3 106.6(8) . .
Rb9A O5W Rb2 150.1(13) . .
Rb9A O5W Rb8 78.5(9) . .
Rb2 O5W Rb8 93.8(9) . .
Rb9A O5W Rb9 18.0(5) . .
Rb2 O5W Rb9 168.0(12) . .
Rb8 O5W Rb9 81.8(8) . .
Rb9A O5W Rb8A 83.9(9) . .
Rb2 O5W Rb8A 85.8(7) . .
Rb8 O5W Rb8A 8.7(4) . .
Rb9 O5W Rb8A 89.0(8) . .
Rb5 O6W Rb9A 103.4(10) 1_455 2_666
Rb8 O7W Rb9 89.1(12) . .
Rb8 O7W Rb8A 8.3(4) . .
Rb9 O7W Rb8A 96.2(11) . .
Rb8 O7W Rb9A 72.8(10) . .
Rb9 O7W Rb9A 17.2(5) . .
Rb8A O7W Rb9A 80.3(9) . .
Rb8 O7W Rb4 85.0(11) . .
Rb9 O7W Rb4 174.0(14) . .
Rb8A O7W Rb4 78.0(8) . .
Rb9A O7W Rb4 156.9(14) . .
K1 O8W Rb11 145.2(18) . 1_655
K1 O8W K2 108.8(15) . 2_665
Rb11 O8W K2 96.1(13) 1_655 2_665
Rb9A O9W Rb8 78.3(12) . .
Rb9A O9W Rb8A 94.5(13) . .
Rb8 O9W Rb8A 16.3(4) . .
Rb9A O9W Rb9 13.6(6) . .
Rb8 O9W Rb9 77.0(10) . .
Rb8A O9W Rb9 93.3(11) . .
Rb9 O10W Rb9 106.1(13) 1_445 2_666
Rb9 O10W Rb9A 125.9(15) 1_445 2_666
Rb9 O10W Rb9A 19.9(5) 2_666 2_666
Rb9 O10W Rb5 102.1(12) 1_445 1_455
Rb9 O10W Rb5 121.4(14) 2_666 1_455
Rb9A O10W Rb5 112.7(14) 2_666 1_455
Rb9A O11W Rb9 23.8(9) 1_545 1_545
Rb9A O11W Rb1 134(3) 1_545 2_666
Rb9 O11W Rb1 157(3) 1_545 2_666
Rb8A O12W Rb8 14.3(6) . .
Rb8A O12W Rb1 95.5(15) . .
Rb8 O12W Rb1 106.0(14) . .
Rb8 O13W Rb8A 17.9(3) . .
Rb8 O13W Rb2 95.0(6) . .
Rb8A O13W Rb2 101.3(6) . .
Rb8 O13W Rb4 82.2(6) . .
Rb8A O13W Rb4 85.4(5) . .
Rb2 O13W Rb4 149.2(7) . .
Rb6 O14W Rb3 92.1(6) . .
Rb6 O14W Rb11 101.0(6) . 1_655
Rb3 O14W Rb11 78.6(5) . 1_655
Rb7 K1 O8W 126.5(12) . .
Rb7 K1 O65 108.0(9) . 1_645
O8W K1 O65 110.8(13) . 1_645
Rb7 K1 O6 106.2(8) . .
O8W K1 O6 112.6(12) . .
O65 K1 O6 85.0(8) 1_645 .
Rb7 K1 O27 66.7(5) . .
O8W K1 O27 73.6(11) . .
O65 K1 O27 174.7(10) 1_645 .
O6 K1 O27 96.1(7) . .
Rb7 K1 O11 66.8(5) . .
O8W K1 O11 112.3(12) . .
O65 K1 O11 127.6(9) 1_645 .
O6 K1 O11 51.6(5) . .
O27 K1 O11 50.9(5) . .
Rb7 K1 W16 85.6(5) . .
O8W K1 W16 118.2(11) . .
O65 K1 W16 103.9(7) 1_645 .
O6 K1 W16 24.4(3) . .
O27 K1 W16 75.9(5) . .
O11 K1 W16 27.5(3) . .
Rb7 K1 W7 61.9(4) . .
O8W K1 W7 92.4(11) . .
O65 K1 W7 154.9(9) 1_645 .
O6 K1 W7 76.9(5) . .
O27 K1 W7 22.8(3) . .
O11 K1 W7 28.3(3) . .
W16 K1 W7 54.5(3) . .
Rb7 K1 Rb10 16.8(4) . .
O8W K1 Rb10 109.7(11) . .
O65 K1 Rb10 119.1(8) 1_645 .
O6 K1 Rb10 117.9(7) . .
O27 K1 Rb10 55.9(5) . .
O11 K1 Rb10 71.3(5) . .
W16 K1 Rb10 94.8(5) . .
W7 K1 Rb10 57.8(4) . .
Rb7 K1 K2 90.4(6) . 2_665
O8W K1 K2 40.0(10) . 2_665
O65 K1 K2 147.9(9) 1_645 2_665
O6 K1 K2 115.6(7) . 2_665
O27 K1 K2 35.4(4) . 2_665
O11 K1 K2 83.6(6) . 2_665
W16 K1 K2 103.6(5) . 2_665
W7 K1 K2 57.2(4) . 2_665
Rb10 K1 K2 74.6(5) . 2_665
Rb7 K1 Rb6 133.6(7) . .
O8W K1 Rb6 74.2(10) . .
O65 K1 Rb6 98.6(7) 1_645 .
O6 K1 Rb6 38.4(4) . .
O27 K1 Rb6 85.4(5) . .
O11 K1 Rb6 66.8(4) . .
W16 K1 Rb6 50.8(2) . .
W7 K1 Rb6 77.9(3) . .
Rb10 K1 Rb6 135.4(5) . .
K2 K1 Rb6 86.2(5) 2_665 .
Rb7 K1 Rb11 143.2(7) . 1_655
O8W K1 Rb11 17.7(9) . 1_655
O65 K1 Rb11 102.1(7) 1_645 1_655
O6 K1 Rb11 97.0(6) . 1_655
O27 K1 Rb11 82.9(5) . 1_655
O11 K1 Rb11 110.1(6) . 1_655
W16 K1 Rb11 107.5(4) . 1_655
W7 K1 Rb11 97.4(4) . 1_655
Rb10 K1 Rb11 126.5(5) . 1_655
K2 K1 Rb11 53.4(4) 2_665 1_655
Rb6 K1 Rb11 59.2(2) . 1_655
Rb10 K2 O27 113.3(11) . 2_665
Rb10 K2 O2W 89.4(10) . .
O27 K2 O2W 122.8(10) 2_665 .
Rb10 K2 O30 61.8(8) . .
O27 K2 O30 125.2(10) 2_665 .
O2W K2 O30 111.9(10) . .
Rb10 K2 O8W 160.6(14) . 2_665
O27 K2 O8W 71.2(10) 2_665 2_665
O2W K2 O8W 73.2(10) . 2_665
O30 K2 O8W 132.5(12) . 2_665
Rb10 K2 O1W 57.3(8) . 2_665
O27 K2 O1W 80.5(8) 2_665 2_665
O2W K2 O1W 69.0(8) . 2_665
O30 K2 O1W 119.1(9) . 2_665
O8W K2 O1W 106.9(11) 2_665 2_665
Rb10 K2 O29 100.5(9) . .
O27 K2 O29 135.9(10) 2_665 .
O2W K2 O29 83.3(8) . .
O30 K2 O29 49.8(5) . .
O8W K2 O29 86.4(10) 2_665 .
O1W K2 O29 143.4(10) 2_665 .
Rb10 K2 W10 72.1(7) . .
O27 K2 W10 149.7(9) 2_665 .
O2W K2 W10 86.1(8) . .
O30 K2 W10 28.8(4) . .
O8W K2 W10 114.3(10) 2_665 .
O1W K2 W10 122.4(8) 2_665 .
O29 K2 W10 28.6(3) . .
Rb10 K2 W7 78.9(8) . .
O27 K2 W7 99.9(8) 2_665 .
O2W K2 W7 136.7(9) . .
O30 K2 W7 27.3(4) . .
O8W K2 W7 119.7(10) 2_665 .
O1W K2 W7 130.9(8) 2_665 .
O29 K2 W7 58.8(5) . .
W10 K2 W7 50.7(3) . .
Rb10 K2 Rb7 26.9(6) . .
O27 K2 Rb7 106.8(7) 2_665 .
O2W K2 Rb7 113.2(8) . .
O30 K2 Rb7 42.5(4) . .
O8W K2 Rb7 172.5(11) 2_665 .
O1W K2 Rb7 79.5(6) 2_665 .
O29 K2 Rb7 90.6(6) . .
W10 K2 Rb7 63.7(4) . .
W7 K2 Rb7 53.1(3) . .
Rb10 K2 Rb11 125.5(9) . .
O27 K2 Rb11 100.5(7) 2_665 .
O2W K2 Rb11 36.1(5) . .
O30 K2 Rb11 127.6(8) . .
O8W K2 Rb11 37.3(8) 2_665 .
O1W K2 Rb11 89.9(7) 2_665 .
O29 K2 Rb11 80.4(5) . .
W10 K2 Rb11 99.2(5) . .
W7 K2 Rb11 136.8(6) . .
Rb7 K2 Rb11 148.5(7) . .
Rb10 K2 K1 154.1(10) . 2_665
O27 K2 K1 41.6(5) 2_665 2_665
O2W K2 K1 100.6(8) . 2_665
O30 K2 K1 132.7(8) . 2_665
O8W K2 K1 31.2(8) 2_665 2_665
O1W K2 K1 104.0(8) 2_665 2_665
O29 K2 K1 104.3(7) . 2_665
W10 K2 K1 132.0(7) . 2_665
W7 K2 K1 107.9(6) . 2_665
Rb7 K2 K1 144.5(7) . 2_665
Rb11 K2 K1 66.8(4) . 2_665
O21 P1 O19 111.9(8) . .
O21 P1 O20 110.5(8) . .
O19 P1 O20 111.9(8) . .
O21 P1 O10 107.5(8) . .
O19 P1 O10 107.1(8) . .
O20 P1 O10 107.7(8) . .
O40 P2 O58 110.6(8) . .
O40 P2 O37 110.5(8) . .
O58 P2 O37 110.7(9) . .
O40 P2 O47 107.8(8) . .
O58 P2 O47 108.2(8) . .
O37 P2 O47 109.0(8) . .
O11W Rb1 O2 128.8(14) 2_666 .
O11W Rb1 O55 138.0(15) 2_666 1_565
O2 Rb1 O55 81.1(5) . 1_565
O11W Rb1 O45 75.7(14) 2_666 .
O2 Rb1 O45 107.6(5) . .
O55 Rb1 O45 128.1(4) 1_565 .
O11W Rb1 O12W 66.0(16) 2_666 .
O2 Rb1 O12W 157.1(9) . .
O55 Rb1 O12W 77.7(9) 1_565 .
O45 Rb1 O12W 92.4(9) . .
O11W Rb1 O56 88.2(14) 2_666 .
O2 Rb1 O56 59.1(5) . .
O55 Rb1 O56 133.5(5) 1_565 .
O45 Rb1 O56 55.3(4) . .
O12W Rb1 O56 143.8(9) . .
O11W Rb1 O7 93.5(14) 2_666 1_565
O2 Rb1 O7 83.5(5) . 1_565
O55 Rb1 O7 57.3(4) 1_565 1_565
O45 Rb1 O7 167.8(5) . 1_565
O12W Rb1 O7 77.7(9) . 1_565
O56 Rb1 O7 131.3(4) . 1_565
O11W Rb1 O15 61.3(14) 2_666 1_565
O2 Rb1 O15 78.2(5) . 1_565
O55 Rb1 O15 107.4(4) 1_565 1_565
O45 Rb1 O15 124.5(4) . 1_565
O12W Rb1 O15 99.8(9) . 1_565
O56 Rb1 O15 88.3(4) . 1_565
O7 Rb1 O15 51.7(4) 1_565 1_565
O11W Rb1 O42 115.3(14) 2_666 .
O2 Rb1 O42 105.0(5) . .
O55 Rb1 O42 74.5(4) 1_565 .
O45 Rb1 O42 53.7(4) . .
O12W Rb1 O42 77.7(9) . .
O56 Rb1 O42 92.3(4) . .
O7 Rb1 O42 129.3(4) 1_565 .
O15 Rb1 O42 176.5(4) 1_565 .
O11W Rb1 O46 142.0(15) 2_666 .
O2 Rb1 O46 55.5(5) . .
O55 Rb1 O46 77.2(5) 1_565 .
O45 Rb1 O46 68.5(4) . .
O12W Rb1 O46 126.6(9) . .
O56 Rb1 O46 61.1(4) . .
O7 Rb1 O46 123.2(4) 1_565 .
O15 Rb1 O46 132.6(4) 1_565 .
O42 Rb1 O46 50.3(4) . .
O11W Rb1 Rb8A 98.6(14) 2_666 .
O2 Rb1 Rb8A 131.0(5) . .
O55 Rb1 Rb8A 51.8(4) 1_565 .
O45 Rb1 Rb8A 94.0(4) . .
O12W Rb1 Rb8A 33.4(8) . .
O56 Rb1 Rb8A 146.0(4) . .
O7 Rb1 Rb8A 81.8(3) 1_565 .
O15 Rb1 Rb8A 124.2(4) 1_565 .
O42 Rb1 Rb8A 54.6(3) . .
O46 Rb1 Rb8A 96.3(3) . .
O11W Rb1 W11 119.9(14) 2_666 1_565
O2 Rb1 W11 79.7(4) . 1_565
O55 Rb1 W11 26.5(3) 1_565 1_565
O45 Rb1 W11 153.8(3) . 1_565
O12W Rb1 W11 77.4(8) . 1_565
O56 Rb1 W11 138.8(3) . 1_565
O7 Rb1 W11 30.9(3) 1_565 1_565
O15 Rb1 W11 81.3(3) 1_565 1_565
O42 Rb1 W11 100.3(3) . 1_565
O46 Rb1 W11 98.1(4) . 1_565
Rb8A Rb1 W11 64.29(19) . 1_565
O5W Rb2 O39 117.4(7) . 2_666
O5W Rb2 O13W 73.2(7) . .
O39 Rb2 O13W 166.2(5) 2_666 .
O5W Rb2 O60 66.2(7) . 2_666
O39 Rb2 O60 100.7(4) 2_666 2_666
O13W Rb2 O60 74.8(5) . 2_666
O5W Rb2 O23 135.2(7) . .
O39 Rb2 O23 63.5(4) 2_666 .
O13W Rb2 O23 102.9(5) . .
O60 Rb2 O23 69.7(4) 2_666 .
O5W Rb2 O24 143.4(6) . .
O39 Rb2 O24 98.1(4) 2_666 .
O13W Rb2 O24 70.4(5) . .
O60 Rb2 O24 100.1(4) 2_666 .
O23 Rb2 O24 52.9(4) . .
O5W Rb2 O35 127.6(7) . 1_655
O39 Rb2 O35 77.1(4) 2_666 1_655
O13W Rb2 O35 104.0(5) . 1_655
O60 Rb2 O35 165.6(4) 2_666 1_655
O23 Rb2 O35 97.0(4) . 1_655
O24 Rb2 O35 66.5(4) . 1_655
O5W Rb2 O36 86.3(7) . 1_655
O39 Rb2 O36 65.4(4) 2_666 1_655
O13W Rb2 O36 126.3(5) . 1_655
O60 Rb2 O36 139.8(4) 2_666 1_655
O23 Rb2 O36 125.0(4) . 1_655
O24 Rb2 O36 118.5(4) . 1_655
O35 Rb2 O36 52.3(4) 1_655 1_655
O5W Rb2 O50 78.8(6) . 1_655
O39 Rb2 O50 111.6(4) 2_666 1_655
O13W Rb2 O50 78.2(5) . 1_655
O60 Rb2 O50 140.6(4) 2_666 1_655
O23 Rb2 O50 145.4(4) . 1_655
O24 Rb2 O50 97.2(4) . 1_655
O35 Rb2 O50 50.5(4) 1_655 1_655
O36 Rb2 O50 48.9(3) 1_655 1_655
O5W Rb2 O28 83.6(6) . 2_666
O39 Rb2 O28 51.4(4) 2_666 2_666
O13W Rb2 O28 125.7(5) . 2_666
O60 Rb2 O28 50.9(4) 2_666 2_666
O23 Rb2 O28 62.1(4) . 2_666
O24 Rb2 O28 115.0(4) . 2_666
O35 Rb2 O28 128.4(4) 1_655 2_666
O36 Rb2 O28 99.5(4) 1_655 2_666
O50 Rb2 O28 144.3(4) 1_655 2_666
O5W Rb2 W2 100.7(6) . 1_655
O39 Rb2 W2 83.2(3) 2_666 1_655
O13W Rb2 W2 104.2(4) . 1_655
O60 Rb2 W2 166.7(3) 2_666 1_655
O23 Rb2 W2 122.9(3) . 1_655
O24 Rb2 W2 91.8(3) . 1_655
O35 Rb2 W2 27.6(3) 1_655 1_655
O36 Rb2 W2 31.3(3) 1_655 1_655
O50 Rb2 W2 30.0(2) 1_655 1_655
O28 Rb2 W2 128.4(3) 2_666 1_655
O5W Rb2 W5 142.5(6) . .
O39 Rb2 W5 82.3(3) 2_666 .
O13W Rb2 W5 84.0(4) . .
O60 Rb2 W5 79.4(3) 2_666 .
O23 Rb2 W5 24.7(3) . .
O24 Rb2 W5 29.0(3) . .
O35 Rb2 W5 86.3(3) 1_655 .
O36 Rb2 W5 131.0(3) 1_655 .
O50 Rb2 W5 125.7(3) 1_655 .
O28 Rb2 W5 86.2(3) 2_666 .
W2 Rb2 W5 113.83(7) 1_655 .
O25 Rb3 O4W 111.1(6) . .
O25 Rb3 O1W 77.8(5) . .
O4W Rb3 O1W 62.0(7) . .
O25 Rb3 O14W 60.8(5) . .
O4W Rb3 O14W 133.3(6) . .
O1W Rb3 O14W 71.6(6) . .
O25 Rb3 O2W 128.1(5) . 2_665
O4W Rb3 O2W 89.4(6) . 2_665
O1W Rb3 O2W 70.8(6) . 2_665
O14W Rb3 O2W 70.4(6) . 2_665
O25 Rb3 O63 162.7(5) . 1_655
O4W Rb3 O63 76.2(6) . 1_655
O1W Rb3 O63 118.9(6) . 1_655
O14W Rb3 O63 126.2(6) . 1_655
O2W Rb3 O63 66.0(6) 2_665 1_655
O25 Rb3 O51 70.7(4) . 1_655
O4W Rb3 O51 73.7(6) . 1_655
O1W Rb3 O51 109.9(5) . 1_655
O14W Rb3 O51 130.2(5) . 1_655
O2W Rb3 O51 159.2(5) 2_665 1_655
O63 Rb3 O51 97.6(5) 1_655 1_655
O25 Rb3 O33 88.0(4) . 1_655
O4W Rb3 O33 156.6(6) . 1_655
O1W Rb3 O33 138.4(5) . 1_655
O14W Rb3 O33 67.4(5) . 1_655
O2W Rb3 O33 89.1(5) 2_665 1_655
O63 Rb3 O33 81.8(5) 1_655 1_655
O51 Rb3 O33 101.6(4) 1_655 1_655
O25 Rb3 O49 88.8(4) . 1_655
O4W Rb3 O49 113.7(6) . 1_655
O1W Rb3 O49 162.2(5) . 1_655
O14W Rb3 O49 112.0(5) . 1_655
O2W Rb3 O49 127.0(5) 2_665 1_655
O63 Rb3 O49 74.0(5) 1_655 1_655
O51 Rb3 O49 53.8(4) 1_655 1_655
O33 Rb3 O49 51.1(4) 1_655 1_655
O25 Rb3 C1 148.0(5) . 1_655
O4W Rb3 C1 74.0(6) . 1_655
O1W Rb3 C1 127.8(6) . 1_655
O14W Rb3 C1 139.1(6) . 1_655
O2W Rb3 C1 82.5(6) 2_665 1_655
O63 Rb3 C1 16.6(5) 1_655 1_655
O51 Rb3 C1 81.2(5) 1_655 1_655
O33 Rb3 C1 82.6(5) 1_655 1_655
O49 Rb3 C1 61.6(4) 1_655 1_655
O25 Rb3 W8 82.1(3) . 1_655
O4W Rb3 W8 89.4(5) . 1_655
O1W Rb3 W8 135.1(4) . 1_655
O14W Rb3 W8 129.8(4) . 1_655
O2W Rb3 W8 147.6(4) 2_665 1_655
O63 Rb3 W8 82.4(4) 1_655 1_655
O51 Rb3 W8 25.2(3) 1_655 1_655
O33 Rb3 W8 79.6(3) 1_655 1_655
O49 Rb3 W8 29.3(3) 1_655 1_655
C1 Rb3 W8 66.1(4) 1_655 1_655
O25 Rb3 Rb11 111.2(3) . 1_655
O4W Rb3 Rb11 129.1(5) . 1_655
O1W Rb3 Rb11 101.5(4) . 1_655
O14W Rb3 Rb11 54.7(4) . 1_655
O2W Rb3 Rb11 41.6(4) 2_665 1_655
O63 Rb3 Rb11 71.7(4) 1_655 1_655
O51 Rb3 Rb11 148.0(3) 1_655 1_655
O33 Rb3 Rb11 47.9(3) 1_655 1_655
O49 Rb3 Rb11 94.2(3) 1_655 1_655
C1 Rb3 Rb11 84.6(4) 1_655 1_655
W8 Rb3 Rb11 123.28(8) 1_655 1_655
O66 Rb4 O4W 104.1(7) 1_655 .
O66 Rb4 O43 167.4(5) 1_655 .
O4W Rb4 O43 67.7(6) . .
O66 Rb4 O70 113.7(6) 1_655 .
O4W Rb4 O70 72.4(7) . .
O43 Rb4 O70 73.8(6) . .
O66 Rb4 O51 80.4(5) 1_655 1_655
O4W Rb4 O51 77.7(6) . 1_655
O43 Rb4 O51 88.3(5) . 1_655
O70 Rb4 O51 149.2(6) . 1_655
O66 Rb4 O55 116.2(5) 1_655 1_565
O4W Rb4 O55 131.8(6) . 1_565
O43 Rb4 O55 75.7(5) . 1_565
O70 Rb4 O55 67.9(5) . 1_565
O51 Rb4 O55 132.4(5) 1_655 1_565
O66 Rb4 O4 66.2(5) 1_655 1_565
O4W Rb4 O4 134.1(6) . 1_565
O43 Rb4 O4 126.4(5) . 1_565
O70 Rb4 O4 71.9(5) . 1_565
O51 Rb4 O4 137.5(4) 1_655 1_565
O55 Rb4 O4 53.6(4) 1_565 1_565
O66 Rb4 O13W 113.1(6) 1_655 .
O4W Rb4 O13W 106.4(6) . .
O43 Rb4 O13W 62.5(5) . .
O70 Rb4 O13W 131.8(6) . .
O51 Rb4 O13W 51.3(5) 1_655 .
O55 Rb4 O13W 81.9(4) 1_565 .
O4 Rb4 O13W 118.8(5) 1_565 .
O66 Rb4 O7W 57.8(8) 1_655 .
O4W Rb4 O7W 150.9(8) . .
O43 Rb4 O7W 125.1(7) . .
O70 Rb4 O7W 133.9(8) . .
O51 Rb4 O7W 77.0(7) 1_655 .
O55 Rb4 O7W 76.7(7) 1_565 .
O4 Rb4 O7W 63.4(7) 1_565 .
O13W Rb4 O7W 67.3(7) . .
O66 Rb4 C4 130.6(6) 1_655 .
O4W Rb4 C4 74.7(6) . .
O43 Rb4 C4 58.1(5) . .
O70 Rb4 C4 17.3(6) . .
O51 Rb4 C4 142.6(5) 1_655 .
O55 Rb4 C4 59.4(5) 1_565 .
O4 Rb4 C4 79.7(5) 1_565 .
O13W Rb4 C4 114.5(5) . .
O7W Rb4 C4 134.3(7) . .
O66 Rb4 W11 93.4(4) 1_655 1_565
O4W Rb4 W11 138.8(5) . 1_565
O43 Rb4 W11 99.0(4) . 1_565
O70 Rb4 W11 66.4(5) . 1_565
O51 Rb4 W11 142.7(4) 1_655 1_565
O55 Rb4 W11 24.8(3) 1_565 1_565
O4 Rb4 W11 28.9(3) 1_565 1_565
O13W Rb4 W11 100.2(3) . 1_565
O7W Rb4 W11 69.0(6) . 1_565
C4 Rb4 W11 65.8(4) . 1_565
O66 Rb4 Rb8 96.3(5) 1_655 .
O4W Rb4 Rb8 148.8(5) . .
O43 Rb4 Rb8 87.7(4) . .
O70 Rb4 Rb8 120.3(5) . .
O51 Rb4 Rb8 82.9(4) 1_655 .
O55 Rb4 Rb8 52.5(4) 1_565 .
O4 Rb4 Rb8 75.8(4) 1_565 .
O13W Rb4 Rb8 43.0(4) . .
O7W Rb4 Rb8 38.6(7) . .
C4 Rb4 Rb8 109.2(4) . .
W11 Rb4 Rb8 61.20(19) 1_565 .
O3W Rb5 O35 143.4(6) . 1_655
O3W Rb5 O10W 80.0(9) . 1_655
O35 Rb5 O10W 122.0(8) 1_655 1_655
O3W Rb5 O12 79.8(6) . .
O35 Rb5 O12 101.5(4) 1_655 .
O10W Rb5 O12 128.8(8) 1_655 .
O3W Rb5 O6W 84.1(7) . 1_655
O35 Rb5 O6W 77.1(6) 1_655 1_655
O10W Rb5 O6W 72.0(10) 1_655 1_655
O12 Rb5 O6W 150.1(7) . 1_655
O3W Rb5 O71 139.6(7) . 1_645
O35 Rb5 O71 75.2(5) 1_655 1_645
O10W Rb5 O71 63.7(9) 1_655 1_645
O12 Rb5 O71 108.7(5) . 1_645
O6W Rb5 O71 99.9(7) 1_655 1_645
O3W Rb5 O39 67.8(6) . 2_666
O35 Rb5 O39 75.8(4) 1_655 2_666
O10W Rb5 O39 117.5(8) 1_655 2_666
O12 Rb5 O39 97.1(4) . 2_666
O6W Rb5 O39 53.3(6) 1_655 2_666
O71 Rb5 O39 144.4(5) 1_645 2_666
O3W Rb5 O5 104.0(6) . .
O35 Rb5 O5 103.9(4) 1_655 .
O10W Rb5 O5 91.9(8) 1_655 .
O12 Rb5 O5 49.2(4) . .
O6W Rb5 O5 160.6(6) 1_655 .
O71 Rb5 O5 62.5(4) 1_645 .
O39 Rb5 O5 146.0(4) 2_666 .
O3W Rb5 O3 55.0(6) . .
O35 Rb5 O3 149.8(4) 1_655 .
O10W Rb5 O3 78.1(8) 1_655 .
O12 Rb5 O3 51.9(4) . .
O6W Rb5 O3 132.9(6) 1_655 .
O71 Rb5 O3 98.3(5) 1_645 .
O39 Rb5 O3 117.1(4) 2_666 .
O5 Rb5 O3 49.4(4) . .
O3W Rb5 W15 75.5(5) . .
O35 Rb5 W15 123.0(3) 1_655 .
O10W Rb5 W15 98.7(8) 1_655 .
O12 Rb5 W15 30.4(3) . .
O6W Rb5 W15 158.9(6) 1_655 .
O71 Rb5 W15 92.4(4) 1_645 .
O39 Rb5 W15 120.9(3) 2_666 .
O5 Rb5 W15 31.1(3) . .
O3 Rb5 W15 26.9(3) . .
O3W Rb5 W5 83.7(5) . .
O35 Rb5 W5 83.7(3) 1_655 .
O10W Rb5 W5 152.6(8) 1_655 .
O12 Rb5 W5 25.3(3) . .
O6W Rb5 W5 128.0(6) 1_655 .
O71 Rb5 W5 121.1(4) 1_645 .
O39 Rb5 W5 75.4(3) 2_666 .
O5 Rb5 W5 70.9(3) . .
O3 Rb5 W5 74.5(3) . .
W15 Rb5 W5 55.62(6) . .
O3W Rb5 W2 136.8(5) . 1_655
O35 Rb5 W2 16.5(3) 1_655 1_655
O10W Rb5 W2 109.6(8) 1_655 1_655
O12 Rb5 W2 117.3(3) . 1_655
O6W Rb5 W2 61.2(6) 1_655 1_655
O71 Rb5 W2 75.6(4) 1_645 1_655
O39 Rb5 W2 70.8(3) 2_666 1_655
O5 Rb5 W2 117.2(3) . 1_655
O3 Rb5 W2 165.8(3) . 1_655
W15 Rb5 W2 139.28(12) . 1_655
W5 Rb5 W2 97.41(9) . 1_655
O14W Rb6 O33 70.6(5) . 1_655
O14W Rb6 O25 60.2(5) . .
O33 Rb6 O25 89.0(4) 1_655 .
O14W Rb6 O6 83.5(5) . .
O33 Rb6 O6 138.4(5) 1_655 .
O25 Rb6 O6 106.0(4) . .
O14W Rb6 O13 77.3(5) . .
O33 Rb6 O13 141.3(4) 1_655 .
O25 Rb6 O13 55.7(4) . .
O6 Rb6 O13 54.6(4) . .
O14W Rb6 O34 119.8(5) . 1_655
O33 Rb6 O34 54.9(4) 1_655 1_655
O25 Rb6 O34 93.1(4) . 1_655
O6 Rb6 O34 155.6(4) . 1_655
O13 Rb6 O34 133.1(4) . 1_655
O14W Rb6 O35 131.2(5) . 1_655
O33 Rb6 O35 104.5(4) 1_655 1_655
O25 Rb6 O35 71.4(4) . 1_655
O6 Rb6 O35 117.0(4) . 1_655
O13 Rb6 O35 80.8(4) . 1_655
O34 Rb6 O35 54.6(4) 1_655 1_655
O14W Rb6 O71 144.3(6) . 1_645
O33 Rb6 O71 135.8(5) 1_655 1_645
O25 Rb6 O71 128.3(5) . 1_645
O6 Rb6 O71 60.9(5) . 1_645
O13 Rb6 O71 82.8(5) . 1_645
O34 Rb6 O71 95.4(5) 1_655 1_645
O35 Rb6 O71 72.8(5) 1_655 1_645
O14W Rb6 O72 84.2(6) . 1_645
O33 Rb6 O72 81.0(4) 1_655 1_645
O25 Rb6 O72 144.3(5) . 1_645
O6 Rb6 O72 64.0(5) . 1_645
O13 Rb6 O72 117.1(5) . 1_645
O34 Rb6 O72 108.3(5) 1_655 1_645
O35 Rb6 O72 144.4(5) 1_655 1_645
O71 Rb6 O72 79.0(5) 1_645 1_645
O14W Rb6 C9 134.2(6) . 1_645
O33 Rb6 C9 125.4(6) 1_655 1_645
O25 Rb6 C9 144.4(5) . 1_645
O6 Rb6 C9 55.9(6) . 1_645
O13 Rb6 C9 92.5(5) . 1_645
O34 Rb6 C9 99.8(5) 1_655 1_645
O35 Rb6 C9 89.4(5) 1_655 1_645
O71 Rb6 C9 18.2(6) 1_645 1_645
O72 Rb6 C9 60.9(6) 1_645 1_645
O14W Rb6 C8 100.6(6) . 1_645
O33 Rb6 C8 94.7(5) 1_655 1_645
O25 Rb6 C8 157.9(5) . 1_645
O6 Rb6 C8 58.0(5) . 1_645
O13 Rb6 C8 112.3(5) . 1_645
O34 Rb6 C8 106.8(5) 1_655 1_645
O35 Rb6 C8 128.1(5) 1_655 1_645
O71 Rb6 C8 60.5(6) 1_645 1_645
O72 Rb6 C8 18.6(5) 1_645 1_645
C9 Rb6 C8 42.3(6) 1_645 1_645
O14W Rb6 W16 80.3(4) . .
O33 Rb6 W16 150.0(3) 1_655 .
O25 Rb6 W16 82.4(3) . .
O6 Rb6 W16 25.8(3) . .
O13 Rb6 W16 28.8(3) . .
O34 Rb6 W16 153.7(3) 1_655 .
O35 Rb6 W16 99.8(3) 1_655 .
O71 Rb6 W16 68.4(4) 1_645 .
O72 Rb6 W16 89.4(4) 1_645 .
C9 Rb6 W16 71.4(5) 1_645 .
C8 Rb6 W16 83.6(4) 1_645 .
Rb10 Rb7 K1 145.3(7) . .
Rb10 Rb7 O59 65.8(6) . 2_665
K1 Rb7 O59 84.5(6) . 2_665
Rb10 Rb7 O30 63.9(6) . .
K1 Rb7 O30 112.0(6) . .
O59 Rb7 O30 106.7(5) 2_665 .
Rb10 Rb7 O70 91.9(7) . 1_545
K1 Rb7 O70 122.7(7) . 1_545
O59 Rb7 O70 138.1(6) 2_665 1_545
O30 Rb7 O70 92.4(5) . 1_545
Rb10 Rb7 O67 115.0(7) . 2_665
K1 Rb7 O67 74.9(6) . 2_665
O59 Rb7 O67 80.9(5) 2_665 2_665
O30 Rb7 O67 169.8(5) . 2_665
O70 Rb7 O67 77.5(6) 1_545 2_665
Rb10 Rb7 O27 87.5(6) . .
K1 Rb7 O27 67.3(6) . .
O59 Rb7 O27 75.7(4) 2_665 .
O30 Rb7 O27 52.9(4) . .
O70 Rb7 O27 141.2(5) 1_545 .
O67 Rb7 O27 136.9(5) 2_665 .
Rb10 Rb7 O11 115.2(6) . .
K1 Rb7 O11 67.4(6) . .
O59 Rb7 O11 125.8(5) 2_665 .
O30 Rb7 O11 51.6(4) . .
O70 Rb7 O11 95.4(5) 1_545 .
O67 Rb7 O11 129.4(5) 2_665 .
O27 Rb7 O11 51.2(4) . .
Rb10 Rb7 O69 56.6(7) . 2_665
K1 Rb7 O69 121.7(6) . 2_665
O59 Rb7 O69 57.1(5) 2_665 2_665
O30 Rb7 O69 119.7(6) . 2_665
O70 Rb7 O69 81.0(6) 1_545 2_665
O67 Rb7 O69 58.4(6) 2_665 2_665
O27 Rb7 O69 128.5(5) . 2_665
O11 Rb7 O69 170.7(5) . 2_665
Rb10 Rb7 W7 86.5(5) . .
K1 Rb7 W7 81.6(5) . .
O59 Rb7 W7 100.6(4) 2_665 .
O30 Rb7 W7 30.7(3) . .
O70 Rb7 W7 113.5(5) 1_545 .
O67 Rb7 W7 156.3(4) 2_665 .
O27 Rb7 W7 27.7(2) . .
O11 Rb7 W7 32.9(3) . .
O69 Rb7 W7 141.5(5) 2_665 .
Rb10 Rb7 K2 28.6(6) . .
K1 Rb7 K2 124.2(6) . .
O59 Rb7 K2 67.7(5) 2_665 .
O30 Rb7 K2 43.3(4) . .
O70 Rb7 K2 109.3(6) 1_545 .
O67 Rb7 K2 139.5(5) 2_665 .
O27 Rb7 K2 59.6(4) . .
O11 Rb7 K2 90.5(4) . .
O69 Rb7 K2 82.6(6) 2_665 .
W7 Rb7 K2 59.1(4) . .
Rb10 Rb7 W10 64.3(5) . .
K1 Rb7 W10 125.1(5) . .
O59 Rb7 W10 121.6(4) 2_665 .
O30 Rb7 W10 21.3(3) . .
O70 Rb7 W10 71.2(4) 1_545 .
O67 Rb7 W10 148.5(4) 2_665 .
O27 Rb7 W10 73.7(3) . .
O11 Rb7 W10 58.1(3) . .
O69 Rb7 W10 112.6(4) 2_665 .
W7 Rb7 W10 48.83(6) . .
K2 Rb7 W10 53.9(3) . .
O7W Rb8 O12W 141.7(14) . .
O7W Rb8 O13W 88.8(10) . .
O12W Rb8 O13W 119.7(11) . .
O7W Rb8 O60 131.8(10) . 2_666
O12W Rb8 O60 82.2(10) . 2_666
O13W Rb8 O60 77.6(6) . 2_666
O7W Rb8 O9W 103.8(13) . .
O12W Rb8 O9W 63.8(12) . .
O13W Rb8 O9W 151.5(11) . .
O60 Rb8 O9W 74.9(10) 2_666 .
O7W Rb8 O5W 65.3(11) . .
O12W Rb8 O5W 143.0(12) . .
O13W Rb8 O5W 73.8(8) . .
O60 Rb8 O5W 66.5(7) 2_666 .
O9W Rb8 O5W 88.3(11) . .
O7W Rb8 O64 68.3(10) . 1_565
O12W Rb8 O64 73.5(10) . 1_565
O13W Rb8 O64 132.1(7) . 1_565
O60 Rb8 O64 148.4(7) 2_666 1_565
O9W Rb8 O64 76.3(9) . 1_565
O5W Rb8 O64 125.4(8) . 1_565
O7W Rb8 O55 84.7(10) . 1_565
O12W Rb8 O55 73.6(10) . 1_565
O13W Rb8 O55 85.8(6) . 1_565
O60 Rb8 O55 138.6(7) 2_666 1_565
O9W Rb8 O55 120.3(10) . 1_565
O5W Rb8 O55 143.4(8) . 1_565
O64 Rb8 O55 52.0(5) 1_565 1_565
O7W Rb8 Rb9 50.6(9) . .
O12W Rb8 Rb9 118.5(10) . .
O13W Rb8 Rb9 120.1(6) . .
O60 Rb8 Rb9 97.6(5) 2_666 .
O9W Rb8 Rb9 57.2(9) . .
O5W Rb8 Rb9 51.3(7) . .
O64 Rb8 Rb9 77.4(5) 1_565 .
O55 Rb8 Rb9 123.4(5) 1_565 .
O7W Rb8 W11 73.8(9) . 1_565
O12W Rb8 W11 73.6(9) . 1_565
O13W Rb8 W11 107.1(5) . 1_565
O60 Rb8 W11 154.4(6) 2_666 1_565
O9W Rb8 W11 101.0(9) . 1_565
O5W Rb8 W11 139.1(7) . 1_565
O64 Rb8 W11 27.7(3) 1_565 1_565
O55 Rb8 W11 24.4(3) 1_565 1_565
Rb9 Rb8 W11 101.3(4) . 1_565
O7W Rb8 Rb4 56.4(9) . .
O12W Rb8 Rb4 117.7(10) . .
O13W Rb8 Rb4 54.9(5) . .
O60 Rb8 Rb4 132.5(5) 2_666 .
O9W Rb8 Rb4 152.2(10) . .
O5W Rb8 Rb4 98.5(7) . .
O64 Rb8 Rb4 77.8(4) 1_565 .
O55 Rb8 Rb4 45.5(3) 1_565 .
Rb9 Rb8 Rb4 107.0(4) . .
W11 Rb8 Rb4 57.00(18) 1_565 .
O7W Rb8 Rb2 96.4(9) . .
O12W Rb8 Rb2 121.9(10) . .
O13W Rb8 Rb2 43.4(4) . .
O60 Rb8 Rb2 44.0(4) 2_666 .
O9W Rb8 Rb2 109.0(9) . .
O5W Rb8 Rb2 42.5(6) . .
O64 Rb8 Rb2 164.7(5) 1_565 .
O55 Rb8 Rb2 128.9(5) 1_565 .
Rb9 Rb8 Rb2 93.2(4) . .
W11 Rb8 Rb2 149.9(3) 1_565 .
Rb4 Rb8 Rb2 93.7(3) . .
O12W Rb8A O60 96.6(13) . 2_666
O12W Rb8A O13W 151.4(14) . .
O60 Rb8A O13W 77.4(6) 2_666 .
O12W Rb8A O55 90.0(13) . 1_565
O60 Rb8A O55 165.1(6) 2_666 1_565
O13W Rb8A O55 90.5(6) . 1_565
O12W Rb8A O9W 66.3(14) . .
O60 Rb8A O9W 72.1(9) 2_666 .
O13W Rb8A O9W 134.6(10) . .
O55 Rb8A O9W 122.8(9) 1_565 .
O12W Rb8A O42 90.5(13) . .
O60 Rb8A O42 94.1(5) 2_666 .
O13W Rb8A O42 62.5(5) . .
O55 Rb8A O42 72.4(5) 1_565 .
O9W Rb8A O42 150.5(9) . .
O12W Rb8A O41 57.6(13) . .
O60 Rb8A O41 63.6(5) 2_666 .
O13W Rb8A O41 95.6(6) . .
O55 Rb8A O41 109.8(5) 1_565 .
O9W Rb8A O41 99.8(9) . .
O42 Rb8A O41 51.0(4) . .
O12W Rb8A O64 78.5(13) . 1_565
O60 Rb8A O64 141.4(6) 2_666 1_565
O13W Rb8A O64 123.3(6) . 1_565
O55 Rb8A O64 53.0(5) 1_565 1_565
O9W Rb8A O64 71.0(9) . 1_565
O42 Rb8A O64 123.9(5) . 1_565
O41 Rb8A O64 134.1(5) . 1_565
O12W Rb8A O7W 133.6(15) . .
O60 Rb8A O7W 106.8(8) 2_666 .
O13W Rb8A O7W 74.1(8) . .
O55 Rb8A O7W 77.5(8) 1_565 .
O9W Rb8A O7W 83.4(11) . .
O42 Rb8A O7W 126.0(8) . .
O41 Rb8A O7W 167.7(8) . .
O64 Rb8A O7W 58.2(7) 1_565 .
O12W Rb8A O5W 137.0(13) . .
O60 Rb8A O5W 56.9(6) 2_666 .
O13W Rb8A O5W 62.2(6) . .
O55 Rb8A O5W 124.6(7) 1_565 .
O9W Rb8A O5W 73.0(9) . .
O42 Rb8A O5W 121.7(6) . .
O41 Rb8A O5W 119.4(6) . .
O64 Rb8A O5W 101.2(6) 1_565 .
O7W Rb8A O5W 50.0(8) . .
O12W Rb8A Rb1 51.1(12) . .
O60 Rb8A Rb1 127.6(5) 2_666 .
O13W Rb8A Rb1 110.9(5) . .
O55 Rb8A Rb1 48.9(4) 1_565 .
O9W Rb8A Rb1 114.3(8) . .
O42 Rb8A Rb1 53.7(4) . .
O41 Rb8A Rb1 64.1(4) . .
O64 Rb8A Rb1 78.7(4) 1_565 .
O7W Rb8A Rb1 125.4(7) . .
O5W Rb8A Rb1 171.9(6) . .
O12W Rb8A W11 81.9(12) . 1_565
O60 Rb8A W11 170.8(5) 2_666 1_565
O13W Rb8A W11 108.2(5) . 1_565
O55 Rb8A W11 23.9(3) 1_565 1_565
O9W Rb8A W11 99.1(8) . 1_565
O42 Rb8A W11 95.0(4) . 1_565
O41 Rb8A W11 121.9(4) . 1_565
O64 Rb8A W11 29.3(3) 1_565 1_565
O7W Rb8A W11 68.7(7) . 1_565
O5W Rb8A W11 118.6(6) . 1_565
Rb1 Rb8A W11 57.98(17) . 1_565
O11W Rb9 O10W 91.1(19) 1_565 1_665
O11W Rb9 O57 141.6(17) 1_565 1_655
O10W Rb9 O57 67.8(10) 1_665 1_655
O11W Rb9 O10W 60.8(18) 1_565 2_666
O10W Rb9 O10W 73.9(13) 1_665 2_666
O57 Rb9 O10W 82.1(9) 1_655 2_666
O11W Rb9 O3 64.4(16) 1_565 1_565
O10W Rb9 O3 88.1(10) 1_665 1_565
O57 Rb9 O3 141.1(8) 1_655 1_565
O10W Rb9 O3 121.3(10) 2_666 1_565
O11W Rb9 O7W 141.0(18) 1_565 .
O10W Rb9 O7W 105.7(12) 1_665 .
O57 Rb9 O7W 77.2(9) 1_655 .
O10W Rb9 O7W 157.4(12) 2_666 .
O3 Rb9 O7W 81.0(9) 1_565 .
O11W Rb9 O5W 129.3(18) 1_565 .
O10W Rb9 O5W 134.9(11) 1_665 .
O57 Rb9 O5W 67.7(7) 1_655 .
O10W Rb9 O5W 106.1(11) 2_666 .
O3 Rb9 O5W 124.2(8) 1_565 .
O7W Rb9 O5W 57.5(10) . .
O11W Rb9 O9W 65.2(18) 1_565 .
O10W Rb9 O9W 147.2(12) 1_665 .
O57 Rb9 O9W 144.4(10) 1_655 .
O10W Rb9 O9W 109.4(12) 2_666 .
O3 Rb9 O9W 61.8(9) 1_565 .
O7W Rb9 O9W 83.3(11) . .
O5W Rb9 O9W 76.8(10) . .
O11W Rb9 Rb8 110.7(17) 1_565 .
O10W Rb9 Rb8 144.3(10) 1_665 .
O57 Rb9 Rb8 104.4(6) 1_655 .
O10W Rb9 Rb8 141.3(10) 2_666 .
O3 Rb9 Rb8 77.3(5) 1_565 .
O7W Rb9 Rb8 40.3(8) . .
O5W Rb9 Rb8 47.0(6) . .
O9W Rb9 Rb8 45.8(8) . .
O11W Rb9 W15 80.4(16) 1_565 1_565
O10W Rb9 W15 89.8(9) 1_665 1_565
O57 Rb9 W15 128.8(6) 1_655 1_565
O10W Rb9 W15 136.9(10) 2_666 1_565
O3 Rb9 W15 16.2(4) 1_565 1_565
O7W Rb9 W15 65.1(8) . 1_565
O5W Rb9 W15 113.2(7) . 1_565
O9W Rb9 W15 65.0(8) . 1_565
Rb8 Rb9 W15 67.6(3) . 1_565
O11W Rb9 Rb5 77.5(16) 1_565 1_565
O10W Rb9 Rb5 40.0(8) 1_665 1_565
O57 Rb9 Rb5 101.1(6) 1_655 1_565
O10W Rb9 Rb5 99.7(9) 2_666 1_565
O3 Rb9 Rb5 48.3(4) 1_565 1_565
O7W Rb9 Rb5 93.0(8) . 1_565
O5W Rb9 Rb5 149.6(7) . 1_565
O9W Rb9 Rb5 109.5(8) . 1_565
Rb8 Rb9 Rb5 115.9(4) . 1_565
W15 Rb9 Rb5 50.8(2) 1_565 1_565
O11W Rb9 Rb9 72.8(17) 1_565 2_776
O10W Rb9 Rb9 37.4(8) 1_665 2_776
O57 Rb9 Rb9 71.2(5) 1_655 2_776
O10W Rb9 Rb9 36.6(8) 2_666 2_776
O3 Rb9 Rb9 107.9(7) 1_565 2_776
O7W Rb9 Rb9 138.7(10) . 2_776
O5W Rb9 Rb9 127.8(8) . 2_776
O9W Rb9 Rb9 137.0(10) . 2_776
Rb8 Rb9 Rb9 174.8(7) . 2_776
W15 Rb9 Rb9 117.3(6) 1_565 2_776
Rb5 Rb9 Rb9 68.3(4) 1_565 2_776
O11W Rb9A O5W 171(2) 1_565 .
O11W Rb9A O9W 79(2) 1_565 .
O5W Rb9A O9W 97.2(13) . .
O11W Rb9A O10W 61.0(19) 1_565 2_666
O5W Rb9A O10W 117.2(12) . 2_666
O9W Rb9A O10W 131.5(14) . 2_666
O11W Rb9A O6W 119.0(19) 1_565 2_666
O5W Rb9A O6W 53.9(9) . 2_666
O9W Rb9A O6W 111.6(13) . 2_666
O10W Rb9A O6W 70.6(11) 2_666 2_666
O11W Rb9A O3 59.4(17) 1_565 1_565
O5W Rb9A O3 127.3(10) . 1_565
O9W Rb9A O3 65.8(11) . 1_565
O10W Rb9A O3 109.7(11) 2_666 1_565
O6W Rb9A O3 177.0(10) 2_666 1_565
O11W Rb9A O18 95.2(18) 1_565 2_666
O5W Rb9A O18 75.8(9) . 2_666
O9W Rb9A O18 56.4(10) . 2_666
O10W Rb9A O18 98.3(10) 2_666 2_666
O6W Rb9A O18 56.7(7) 2_666 2_666
O3 Rb9A O18 120.4(8) 1_565 2_666
O11W Rb9A O7W 130.5(19) 1_565 .
O5W Rb9A O7W 57.8(10) . .
O9W Rb9A O7W 90.0(12) . .
O10W Rb9A O7W 136.5(13) 2_666 .
O6W Rb9A O7W 109.9(10) 2_666 .
O3 Rb9A O7W 72.1(8) 1_565 .
O18 Rb9A O7W 118.6(10) 2_666 .
O11W Rb9A O57 120.3(18) 1_565 1_655
O5W Rb9A O57 65.4(8) . 1_655
O9W Rb9A O57 155.6(12) . 1_655
O10W Rb9A O57 72.8(9) 2_666 1_655
O6W Rb9A O57 73.0(7) 2_666 1_655
O3 Rb9A O57 110.0(8) 1_565 1_655
O18 Rb9A O57 128.5(8) 2_666 1_655
O7W Rb9A O57 66.5(8) . 1_655
O11W Rb9A O15 58.5(17) 1_565 2_666
O5W Rb9A O15 112.5(10) . 2_666
O9W Rb9A O15 81.6(11) . 2_666
O10W Rb9A O15 55.0(9) 2_666 2_666
O6W Rb9A O15 64.2(7) 2_666 2_666
O3 Rb9A O15 113.4(7) 1_565 2_666
O18 Rb9A O15 47.8(5) 2_666 2_666
O7W Rb9A O15 166.4(10) . 2_666
O57 Rb9A O15 120.1(7) 1_655 2_666
O11W Rb9A W3 75.3(17) 1_565 2_666
O5W Rb9A W3 95.4(9) . 2_666
O9W Rb9A W3 68.2(10) . 2_666
O10W Rb9A W3 75.2(9) 2_666 2_666
O6W Rb9A W3 57.7(6) 2_666 2_666
O3 Rb9A W3 119.4(6) 1_565 2_666
O18 Rb9A W3 25.2(3) 2_666 2_666
O7W Rb9A W3 143.8(9) . 2_666
O57 Rb9A W3 127.7(6) 1_655 2_666
O15 Rb9A W3 22.5(3) 2_666 2_666
O11W Rb9A Rb8A 122.6(18) 1_565 .
O5W Rb9A Rb8A 57.6(7) . .
O9W Rb9A Rb8A 46.6(10) . .
O10W Rb9A Rb8A 170.2(11) 2_666 .
O6W Rb9A Rb8A 100.7(8) 2_666 .
O3 Rb9A Rb8A 78.8(5) 1_565 .
O18 Rb9A Rb8A 72.7(5) 2_666 .
O7W Rb9A Rb8A 49.8(7) . .
O57 Rb9A Rb8A 109.5(6) 1_655 .
O15 Rb9A Rb8A 117.7(7) 2_666 .
W3 Rb9A Rb8A 96.5(5) 2_666 .
Rb7 Rb10 K2 124.5(10) . .
Rb7 Rb10 O69 77.9(8) . 2_665
K2 Rb10 O69 146.7(12) . 2_665
Rb7 Rb10 O59 63.7(6) . 2_665
K2 Rb10 O59 102.6(10) . 2_665
O69 Rb10 O59 62.7(7) 2_665 2_665
Rb7 Rb10 O1W 141.0(10) . 2_665
K2 Rb10 O1W 74.3(9) . 2_665
O69 Rb10 O1W 73.6(9) 2_665 2_665
O59 Rb10 O1W 79.6(8) 2_665 2_665
Rb7 Rb10 O30 67.6(6) . .
K2 Rb10 O30 67.1(8) . .
O69 Rb10 O30 144.0(10) 2_665 .
O59 Rb10 O30 107.8(8) 2_665 .
O1W Rb10 O30 141.5(10) 2_665 .
Rb7 Rb10 O68 123.0(9) . 1_545
K2 Rb10 O68 100.2(10) . 1_545
O69 Rb10 O68 82.4(8) 2_665 1_545
O59 Rb10 O68 143.0(9) 2_665 1_545
O1W Rb10 O68 79.0(8) 2_665 1_545
O30 Rb10 O68 107.8(8) . 1_545
Rb7 Rb10 O14 99.0(7) . .
K2 Rb10 O14 78.0(8) . .
O69 Rb10 O14 126.5(9) 2_665 .
O59 Rb10 O14 159.9(9) 2_665 .
O1W Rb10 O14 119.2(8) 2_665 .
O30 Rb10 O14 53.5(5) . .
O68 Rb10 O14 54.3(6) 1_545 .
Rb7 Rb10 C5 105.8(8) . 1_545
K2 Rb10 C5 110.4(10) . 1_545
O69 Rb10 C5 81.8(8) 2_665 1_545
O59 Rb10 C5 144.1(9) 2_665 1_545
O1W Rb10 C5 96.0(9) 2_665 1_545
O30 Rb10 C5 97.8(8) . 1_545
O68 Rb10 C5 17.8(6) 1_545 1_545
O14 Rb10 C5 47.1(6) . 1_545
Rb7 Rb10 W10 83.1(6) . .
K2 Rb10 W10 70.9(7) . .
O69 Rb10 W10 141.2(8) 2_665 .
O59 Rb10 W10 134.9(7) 2_665 .
O1W Rb10 W10 135.2(8) 2_665 .
O30 Rb10 W10 27.6(3) . .
O68 Rb10 W10 80.2(6) 1_545 .
O14 Rb10 W10 25.9(3) . .
C5 Rb10 W10 71.3(6) 1_545 .
Rb7 Rb10 W7 60.1(5) . .
K2 Rb10 W7 66.1(7) . .
O69 Rb10 W7 136.5(8) 2_665 .
O59 Rb10 W7 87.5(6) 2_665 .
O1W Rb10 W7 134.4(8) 2_665 .
O30 Rb10 W7 20.8(3) . .
O68 Rb10 W7 128.5(7) 1_545 .
O14 Rb10 W7 74.2(5) . .
C5 Rb10 W7 118.1(7) 1_545 .
W10 Rb10 W7 48.4(2) . .
Rb7 Rb10 W6 76.8(5) . 2_665
K2 Rb10 W6 98.0(8) . 2_665
O69 Rb10 W6 60.6(6) 2_665 2_665
O59 Rb10 W6 13.4(4) 2_665 2_665
O1W Rb10 W6 66.2(6) 2_665 2_665
O30 Rb10 W6 117.9(7) . 2_665
O68 Rb10 W6 134.3(7) 1_545 2_665
O14 Rb10 W6 171.3(7) . 2_665
C5 Rb10 W6 141.2(7) 1_545 2_665
W10 Rb10 W6 145.5(6) . 2_665
W7 Rb10 W6 97.1(4) . 2_665
O2W Rb11 O2W 180.000(1) . 2_565
O2W Rb11 O8W 93.9(10) . 1_455
O2W Rb11 O8W 86.1(10) 2_565 1_455
O2W Rb11 O8W 86.1(10) . 2_665
O2W Rb11 O8W 93.9(10) 2_565 2_665
O8W Rb11 O8W 180.0(13) 1_455 2_665
O2W Rb11 O33 80.2(6) . .
O2W Rb11 O33 99.8(6) 2_565 .
O8W Rb11 O33 108.5(9) 1_455 .
O8W Rb11 O33 71.5(9) 2_665 .
O2W Rb11 O33 99.8(6) . 2_565
O2W Rb11 O33 80.2(6) 2_565 2_565
O8W Rb11 O33 71.5(9) 1_455 2_565
O8W Rb11 O33 108.5(9) 2_665 2_565
O33 Rb11 O33 180.0 . 2_565
O2W Rb11 O14W 110.5(6) . 1_455
O2W Rb11 O14W 69.5(6) 2_565 1_455
O8W Rb11 O14W 51.4(10) 1_455 1_455
O8W Rb11 O14W 128.6(10) 2_665 1_455
O33 Rb11 O14W 64.6(5) . 1_455
O33 Rb11 O14W 115.4(5) 2_565 1_455
O2W Rb11 O14W 69.5(6) . 2_665
O2W Rb11 O14W 110.5(6) 2_565 2_665
O8W Rb11 O14W 128.6(10) 1_455 2_665
O8W Rb11 O14W 51.4(10) 2_665 2_665
O33 Rb11 O14W 115.4(5) . 2_665
O33 Rb11 O14W 64.6(5) 2_565 2_665
O14W Rb11 O14W 180.0(6) 1_455 2_665
O2W Rb11 Rb3 49.3(5) . 2_665
O2W Rb11 Rb3 130.7(5) 2_565 2_665
O8W Rb11 Rb3 85.1(9) 1_455 2_665
O8W Rb11 Rb3 94.9(9) 2_665 2_665
O33 Rb11 Rb3 128.9(3) . 2_665
O33 Rb11 Rb3 51.1(3) 2_565 2_665
O14W Rb11 Rb3 133.3(4) 1_455 2_665
O14W Rb11 Rb3 46.7(4) 2_665 2_665
O2W Rb11 Rb3 130.7(5) . 1_455
O2W Rb11 Rb3 49.3(5) 2_565 1_455
O8W Rb11 Rb3 94.9(9) 1_455 1_455
O8W Rb11 Rb3 85.1(9) 2_665 1_455
O33 Rb11 Rb3 51.1(3) . 1_455
O33 Rb11 Rb3 128.9(3) 2_565 1_455
O14W Rb11 Rb3 46.7(4) 1_455 1_455
O14W Rb11 Rb3 133.3(4) 2_665 1_455
Rb3 Rb11 Rb3 180.00(6) 2_665 1_455
O2W Rb11 K2 140.2(6) . 2_565
O2W Rb11 K2 39.8(6) 2_565 2_565
O8W Rb11 K2 46.5(9) 1_455 2_565
O8W Rb11 K2 133.5(9) 2_665 2_565
O33 Rb11 K2 113.0(4) . 2_565
O33 Rb11 K2 67.0(4) 2_565 2_565
O14W Rb11 K2 52.9(5) 1_455 2_565
O14W Rb11 K2 127.1(5) 2_665 2_565
Rb3 Rb11 K2 111.5(3) 2_665 2_565
Rb3 Rb11 K2 68.5(3) 1_455 2_565
O2W Rb11 K2 39.8(6) . .
O2W Rb11 K2 140.2(6) 2_565 .
O8W Rb11 K2 133.5(9) 1_455 .
O8W Rb11 K2 46.5(9) 2_665 .
O33 Rb11 K2 67.0(4) . .
O33 Rb11 K2 113.0(4) 2_565 .
O14W Rb11 K2 127.1(5) 1_455 .
O14W Rb11 K2 52.9(5) 2_665 .
Rb3 Rb11 K2 68.5(3) 2_665 .
Rb3 Rb11 K2 111.5(3) 1_455 .
K2 Rb11 K2 180.0 2_565 .
C9 Re1 C7 86.9(12) . .
C9 Re1 C8 86.2(12) . .
C7 Re1 C8 88.2(11) . .
C9 Re1 O56 96.6(10) . .
C7 Re1 O56 93.8(9) . .
C8 Re1 O56 176.6(9) . .
C9 Re1 O1 173.6(10) . .
C7 Re1 O1 97.8(9) . .
C8 Re1 O1 98.3(9) . .
O56 Re1 O1 78.8(6) . .
C9 Re1 O2 101.8(10) . .
C7 Re1 O2 171.4(9) . .
C8 Re1 O2 92.9(9) . .
O56 Re1 O2 84.7(6) . .
O1 Re1 O2 73.5(6) . .
C9 Re1 Rb1 84.5(9) . .
C7 Re1 Rb1 139.6(8) . .
C8 Re1 Rb1 130.3(8) . .
O56 Re1 Rb1 48.4(4) . .
O1 Re1 Rb1 89.1(4) . .
O2 Re1 Rb1 42.4(5) . .
C4 Re2 C5 86.5(11) . .
C4 Re2 C3 81.8(10) . .
C5 Re2 C3 84.1(11) . .
C4 Re2 O46 102.2(8) . .
C5 Re2 O46 171.2(10) . .
C3 Re2 O46 96.0(8) . .
C4 Re2 O2 98.6(9) . .
C5 Re2 O2 97.6(10) . .
C3 Re2 O2 178.3(9) . .
O46 Re2 O2 82.3(6) . .
C4 Re2 O1 171.4(8) . .
C5 Re2 O1 96.2(9) . .
C3 Re2 O1 106.5(8) . .
O46 Re2 O1 75.3(6) . .
O2 Re2 O1 73.1(6) . .
C4 Re2 Rb1 88.8(7) . .
C5 Re2 Rb1 132.9(9) . .
C3 Re2 Rb1 141.3(7) . .
O46 Re2 Rb1 49.4(4) . .
O2 Re2 Rb1 37.2(5) . .
O1 Re2 Rb1 83.4(4) . .
C6 Re3 C2 86.8(12) . .
C6 Re3 C1 85.9(11) . .
C2 Re3 C1 89.6(10) . .
C6 Re3 O54 173.1(10) . .
C2 Re3 O54 93.5(9) . .
C1 Re3 O54 101.0(8) . .
C6 Re3 O52 96.7(10) . .
C2 Re3 O52 175.8(9) . .
C1 Re3 O52 92.8(8) . .
O54 Re3 O52 82.7(6) . .
C6 Re3 O1 95.5(10) . .
C2 Re3 O1 98.4(9) . .
C1 Re3 O1 171.9(8) . .
O54 Re3 O1 77.6(6) . .
O52 Re3 O1 79.1(6) . .
O41 W1 O32 101.1(7) . .
O41 W1 O38 103.3(7) . .
O32 W1 O38 89.4(6) . .
O41 W1 O42 98.6(7) . .
O32 W1 O42 92.1(7) . .
O38 W1 O42 157.3(6) . .
O41 W1 O45 93.1(7) . .
O32 W1 O45 165.6(6) . .
O38 W1 O45 85.1(6) . .
O42 W1 O45 88.0(6) . .
O41 W1 O40 168.2(6) . .
O32 W1 O40 88.0(5) . .
O38 W1 O40 84.0(5) . .
O42 W1 O40 73.5(6) . .
O45 W1 O40 78.2(5) . .
O41 W1 Rb1 71.4(5) . .
O32 W1 Rb1 141.5(5) . .
O38 W1 Rb1 129.1(4) . .
O42 W1 Rb1 53.7(5) . .
O45 W1 Rb1 46.3(4) . .
O40 W1 Rb1 96.9(4) . .
O41 W1 Rb8A 50.0(6) . .
O32 W1 Rb8A 89.9(5) . .
O38 W1 Rb8A 152.5(5) . .
O42 W1 Rb8A 50.2(5) . .
O45 W1 Rb8A 101.1(5) . .
O40 W1 Rb8A 123.5(4) . .
Rb1 W1 Rb8A 55.66(17) . .
O35 W2 O50 99.4(6) . .
O35 W2 O34 100.9(7) . .
O50 W2 O34 89.7(6) . .
O35 W2 O36 99.5(7) . .
O50 W2 O36 91.8(6) . .
O34 W2 O36 159.0(6) . .
O35 W2 O17 95.7(7) . .
O50 W2 O17 164.9(6) . .
O34 W2 O17 86.5(6) . .
O36 W2 O17 86.6(6) . .
O35 W2 O37 173.1(6) . .
O50 W2 O37 81.9(6) . .
O34 W2 O37 85.8(6) . .
O36 W2 O37 73.7(6) . .
O17 W2 O37 83.2(6) . .
O35 W2 Rb2 55.5(5) . 1_455
O50 W2 Rb2 63.4(4) . 1_455
O34 W2 Rb2 136.7(4) . 1_455
O36 W2 Rb2 61.2(4) . 1_455
O17 W2 Rb2 127.6(4) . 1_455
O37 W2 Rb2 120.1(4) . 1_455
O35 W2 Rb6 50.8(5) . 1_455
O50 W2 Rb6 97.3(4) . 1_455
O34 W2 Rb6 50.1(4) . 1_455
O36 W2 Rb6 149.9(5) . 1_455
O17 W2 Rb6 91.6(5) . 1_455
O37 W2 Rb6 135.9(4) . 1_455
Rb2 W2 Rb6 97.64(6) 1_455 1_455
O35 W2 Rb5 28.6(5) . 1_455
O50 W2 Rb5 123.3(4) . 1_455
O34 W2 Rb5 113.3(4) . 1_455
O36 W2 Rb5 83.1(5) . 1_455
O17 W2 Rb5 71.5(4) . 1_455
O37 W2 Rb5 146.5(4) . 1_455
Rb2 W2 Rb5 64.96(7) 1_455 1_455
Rb6 W2 Rb5 67.95(7) 1_455 1_455
O15 W3 O17 100.7(7) . .
O15 W3 O18 98.5(7) . .
O17 W3 O18 92.9(7) . .
O15 W3 O16 103.0(7) . .
O17 W3 O16 87.9(6) . .
O18 W3 O16 158.1(6) . .
O15 W3 O7 95.4(7) . .
O17 W3 O7 163.3(6) . .
O18 W3 O7 89.4(6) . .
O16 W3 O7 84.0(6) . .
O15 W3 O19 171.4(7) . .
O17 W3 O19 83.2(6) . .
O18 W3 O19 73.5(5) . .
O16 W3 O19 84.8(6) . .
O7 W3 O19 81.6(5) . .
O15 W3 Rb1 47.6(6) . 1_545
O17 W3 Rb1 146.7(5) . 1_545
O18 W3 Rb1 100.8(5) . 1_545
O16 W3 Rb1 90.2(5) . 1_545
O7 W3 Rb1 48.2(4) . 1_545
O19 W3 Rb1 129.8(3) . 1_545
O15 W3 Rb9A 51.8(6) . 2_666
O17 W3 Rb9A 100.2(5) . 2_666
O18 W3 Rb9A 46.6(5) . 2_666
O16 W3 Rb9A 154.4(5) . 2_666
O7 W3 Rb9A 93.3(5) . 2_666
O19 W3 Rb9A 120.1(4) . 2_666
Rb1 W3 Rb9A 69.6(3) 1_545 2_666
O39 W4 O48 99.7(7) . .
O39 W4 O36 100.5(7) . .
O48 W4 O36 93.9(6) . .
O39 W4 O38 103.6(7) . .
O48 W4 O38 90.3(6) . .
O36 W4 O38 154.5(6) . .
O39 W4 O28 95.3(6) . .
O48 W4 O28 164.9(6) . .
O36 W4 O28 85.1(6) . .
O38 W4 O28 84.4(6) . .
O39 W4 O37 174.9(6) . .
O48 W4 O37 82.8(6) . .
O36 W4 O37 74.9(6) . .
O38 W4 O37 80.7(5) . .
O28 W4 O37 82.4(6) . .
O39 W4 Rb2 37.9(5) . 2_666
O48 W4 Rb2 137.6(5) . 2_666
O36 W4 Rb2 94.8(4) . 2_666
O38 W4 Rb2 98.9(4) . 2_666
O28 W4 Rb2 57.4(4) . 2_666
O37 W4 Rb2 139.4(4) . 2_666
O23 W5 O22 105.2(7) . .
O23 W5 O24 96.4(7) . .
O22 W5 O24 158.4(6) . .
O23 W5 O12 99.2(7) . .
O22 W5 O12 87.5(6) . .
O24 W5 O12 89.6(6) . .
O23 W5 O32 99.5(7) . .
O22 W5 O32 86.8(6) . .
O24 W5 O32 89.1(6) . .
O12 W5 O32 161.3(6) . .
O23 W5 O21 170.3(7) . .
O22 W5 O21 84.4(6) . .
O24 W5 O21 73.9(5) . .
O12 W5 O21 81.6(6) . .
O32 W5 O21 80.1(5) . .
O23 W5 Rb2 47.7(6) . .
O22 W5 Rb2 149.9(5) . .
O24 W5 Rb2 50.5(4) . .
O12 W5 Rb2 107.6(5) . .
O32 W5 Rb2 85.7(4) . .
O21 W5 Rb2 122.7(3) . .
O23 W5 Rb5 67.6(5) . .
O22 W5 Rb5 121.4(4) . .
O24 W5 Rb5 67.5(4) . .
O12 W5 Rb5 42.0(5) . .
O32 W5 Rb5 150.7(5) . .
O21 W5 Rb5 108.2(3) . .
Rb2 W5 Rb5 65.98(7) . .
O59 W6 O54 101.4(7) . .
O59 W6 O44 102.9(7) . .
O54 W6 O44 96.9(7) . .
O59 W6 O61 97.6(7) . .
O54 W6 O61 88.6(6) . .
O44 W6 O61 157.2(6) . .
O59 W6 O62 91.2(7) . .
O54 W6 O62 165.9(6) . .
O44 W6 O62 86.3(6) . .
O61 W6 O62 83.4(6) . .
O59 W6 O58 167.6(7) . .
O54 W6 O58 86.2(6) . .
O44 W6 O58 85.7(6) . .
O61 W6 O58 72.6(5) . .
O62 W6 O58 80.4(5) . .
O59 W6 Rb10 22.0(6) . 2_665
O54 W6 Rb10 111.4(6) . 2_665
O44 W6 Rb10 82.1(5) . 2_665
O61 W6 Rb10 116.5(5) . 2_665
O62 W6 Rb10 82.6(5) . 2_665
O58 W6 Rb10 159.6(5) . 2_665
O27 W7 O62 101.6(7) . .
O27 W7 O26 102.0(7) . .
O62 W7 O26 92.5(6) . .
O27 W7 O30 97.2(6) . .
O62 W7 O30 92.6(6) . .
O26 W7 O30 158.8(6) . .
O27 W7 O11 94.9(7) . .
O62 W7 O11 163.6(6) . .
O26 W7 O11 83.6(7) . .
O30 W7 O11 85.7(6) . .
O27 W7 O20 170.3(6) . .
O62 W7 O20 83.9(5) . .
O26 W7 O20 85.6(6) . .
O30 W7 O20 74.5(6) . .
O11 W7 O20 79.9(6) . .
O27 W7 Rb7 59.5(5) . .
O62 W7 Rb7 130.0(4) . .
O26 W7 Rb7 134.5(5) . .
O30 W7 Rb7 50.9(4) . .
O11 W7 Rb7 59.8(5) . .
O20 W7 Rb7 110.9(4) . .
O27 W7 K2 72.8(6) . .
O62 W7 K2 62.3(6) . .
O26 W7 K2 151.5(6) . .
O30 W7 K2 45.0(6) . .
O11 W7 K2 124.4(6) . .
O20 W7 K2 103.3(5) . .
Rb7 W7 K2 67.8(4) . .
O27 W7 K1 46.1(6) . .
O62 W7 K1 147.1(5) . .
O26 W7 K1 99.4(5) . .
O30 W7 K1 87.2(5) . .
O11 W7 K1 49.2(5) . .
O20 W7 K1 127.2(4) . .
Rb7 W7 K1 36.5(3) . .
K2 W7 K1 96.4(5) . .
O27 W7 Rb10 65.6(6) . .
O62 W7 Rb10 97.1(5) . .
O26 W7 Rb10 165.5(5) . .
O30 W7 Rb10 31.6(5) . .
O11 W7 Rb10 90.0(5) . .
O20 W7 Rb10 106.1(5) . .
Rb7 W7 Rb10 33.4(3) . .
K2 W7 Rb10 35.0(5) . .
K1 W7 Rb10 66.8(4) . .
O51 W8 O52 100.9(7) . .
O51 W8 O53 99.3(7) . .
O52 W8 O53 98.1(7) . .
O51 W8 O49 100.1(7) . .
O52 W8 O49 88.2(6) . .
O53 W8 O49 158.0(6) . .
O51 W8 O50 93.3(7) . .
O52 W8 O50 162.1(6) . .
O53 W8 O50 90.1(6) . .
O49 W8 O50 78.6(6) . .
O51 W8 O47 170.8(6) . .
O52 W8 O47 85.7(6) . .
O53 W8 O47 73.2(5) . .
O49 W8 O47 86.4(6) . .
O50 W8 O47 81.5(5) . .
O51 W8 Rb3 48.8(6) . 1_455
O52 W8 Rb3 86.9(5) . 1_455
O53 W8 Rb3 147.9(4) . 1_455
O49 W8 Rb3 52.9(4) . 1_455
O50 W8 Rb3 94.5(4) . 1_455
O47 W8 Rb3 138.9(4) . 1_455
O51 W8 Rb4 31.1(5) . 1_455
O52 W8 Rb4 77.8(5) . 1_455
O53 W8 Rb4 82.3(4) . 1_455
O49 W8 Rb4 119.7(4) . 1_455
O50 W8 Rb4 119.2(4) . 1_455
O47 W8 Rb4 148.1(4) . 1_455
Rb3 W8 Rb4 67.79(7) 1_455 1_455
O33 W9 O61 100.7(7) . .
O33 W9 O49 98.8(7) . .
O61 W9 O49 96.0(6) . .
O33 W9 O34 99.5(7) . .
O61 W9 O34 159.0(6) . .
O49 W9 O34 86.2(6) . .
O33 W9 O29 97.8(7) . .
O61 W9 O29 89.1(6) . .
O49 W9 O29 161.4(6) . .
O34 W9 O29 82.8(6) . .
O33 W9 O58 174.3(6) . .
O61 W9 O58 74.0(6) . .
O49 W9 O58 79.9(6) . .
O34 W9 O58 86.0(6) . .
O29 W9 O58 84.4(6) . .
O33 W9 Rb6 48.1(5) . 1_455
O61 W9 Rb6 148.3(4) . 1_455
O49 W9 Rb6 94.6(4) . 1_455
O34 W9 Rb6 51.5(4) . 1_455
O29 W9 Rb6 90.3(4) . 1_455
O58 W9 Rb6 137.4(4) . 1_455
O33 W9 Rb3 48.2(5) . 1_455
O61 W9 Rb3 100.0(4) . 1_455
O49 W9 Rb3 50.8(4) . 1_455
O34 W9 Rb3 97.6(4) . 1_455
O29 W9 Rb3 145.8(5) . 1_455
O58 W9 Rb3 129.8(4) . 1_455
Rb6 W9 Rb3 64.95(6) 1_455 1_455
O14 W10 O29 99.8(7) . .
O14 W10 O16 101.2(7) . .
O29 W10 O16 90.7(7) . .
O14 W10 O30 101.1(7) . .
O29 W10 O30 90.8(6) . .
O16 W10 O30 157.1(6) . .
O14 W10 O8 96.3(7) . .
O29 W10 O8 163.8(7) . .
O16 W10 O8 85.1(6) . .
O30 W10 O8 87.2(6) . .
O14 W10 O20 173.1(6) . .
O29 W10 O20 82.6(6) . .
O16 W10 O20 85.2(6) . .
O30 W10 O20 72.3(5) . .
O8 W10 O20 81.5(6) . .
O14 W10 K2 72.2(6) . .
O29 W10 K2 61.1(6) . .
O16 W10 K2 148.2(6) . .
O30 W10 K2 47.0(6) . .
O8 W10 K2 126.1(6) . .
O20 W10 K2 103.8(5) . .
O14 W10 Rb10 58.7(6) . .
O29 W10 Rb10 98.0(5) . .
O16 W10 Rb10 159.1(6) . .
O30 W10 Rb10 42.3(5) . .
O8 W10 Rb10 91.3(5) . .
O20 W10 Rb10 114.6(5) . .
K2 W10 Rb10 37.0(5) . .
O14 W10 Rb7 81.1(5) . .
O29 W10 Rb7 119.9(5) . .
O16 W10 Rb7 148.8(5) . .
O30 W10 Rb7 32.9(4) . .
O8 W10 Rb7 63.7(4) . .
O20 W10 Rb7 92.1(3) . .
K2 W10 Rb7 62.5(4) . .
Rb10 W10 Rb7 32.6(3) . .
O55 W11 O8 102.8(7) . .
O55 W11 O4 101.2(7) . .
O8 W11 O4 89.7(7) . .
O55 W11 O7 102.8(7) . .
O8 W11 O7 86.9(6) . .
O4 W11 O7 155.9(7) . .
O55 W11 O64 98.7(7) . .
O8 W11 O64 158.4(7) . .
O4 W11 O64 88.0(7) . .
O7 W11 O64 86.5(6) . .
O55 W11 O10 170.1(6) . .
O8 W11 O10 85.4(6) . .
O4 W11 O10 73.1(6) . .
O7 W11 O10 82.9(5) . .
O64 W11 O10 73.3(6) . .
O55 W11 Rb1 47.3(5) . 1_545
O8 W11 Rb1 95.2(5) . 1_545
O4 W11 Rb1 148.4(5) . 1_545
O7 W11 Rb1 55.7(4) . 1_545
O64 W11 Rb1 98.0(5) . 1_545
O10 W11 Rb1 138.4(3) . 1_545
O55 W11 Rb4 45.4(5) . 1_545
O8 W11 Rb4 98.6(5) . 1_545
O4 W11 Rb4 55.8(5) . 1_545
O7 W11 Rb4 148.3(4) . 1_545
O64 W11 Rb4 97.8(5) . 1_545
O10 W11 Rb4 128.5(3) . 1_545
Rb1 W11 Rb4 92.61(10) 1_545 1_545
O55 W11 Rb8A 44.1(6) . 1_545
O8 W11 Rb8A 145.8(5) . 1_545
O4 W11 Rb8A 103.4(5) . 1_545
O7 W11 Rb8A 92.6(4) . 1_545
O64 W11 Rb8A 55.1(5) . 1_545
O10 W11 Rb8A 128.5(4) . 1_545
Rb1 W11 Rb8A 57.73(19) 1_545 1_545
Rb4 W11 Rb8A 65.54(17) 1_545 1_545
O55 W11 Rb8 51.3(6) . 1_545
O8 W11 Rb8 153.9(5) . 1_545
O4 W11 Rb8 92.2(5) . 1_545
O7 W11 Rb8 101.3(5) . 1_545
O64 W11 Rb8 47.7(6) . 1_545
O10 W11 Rb8 120.0(4) . 1_545
Rb1 W11 Rb8 70.3(2) 1_545 1_545
Rb4 W11 Rb8 61.79(19) 1_545 1_545
Rb8A W11 Rb8 12.6(2) 1_545 1_545
O43 W12 O46 97.9(8) . .
O43 W12 O44 101.7(7) . .
O46 W12 O44 94.8(7) . .
O43 W12 O42 101.9(7) . .
O46 W12 O42 94.2(7) . .
O44 W12 O42 153.3(6) . .
O43 W12 O31 87.6(7) . .
O46 W12 O31 174.4(7) . .
O44 W12 O31 85.3(6) . .
O42 W12 O31 83.4(7) . .
O43 W12 O40 164.8(6) . .
O46 W12 O40 96.6(7) . .
O44 W12 O40 81.7(5) . .
O42 W12 O40 72.3(5) . .
O31 W12 O40 77.9(5) . .
O43 W12 Rb1 96.6(5) . .
O46 W12 Rb1 48.5(5) . .
O44 W12 Rb1 141.2(4) . .
O42 W12 Rb1 46.7(5) . .
O31 W12 Rb1 129.8(4) . .
O40 W12 Rb1 89.6(3) . .
O60 W13 O28 101.2(7) . .
O60 W13 O22 104.0(7) . .
O28 W13 O22 92.8(6) . .
O60 W13 O18 97.3(7) . .
O28 W13 O18 91.5(7) . .
O22 W13 O18 157.0(6) . .
O60 W13 O9 95.4(7) . .
O28 W13 O9 163.4(6) . .
O22 W13 O9 83.7(6) . .
O18 W13 O9 85.7(6) . .
O60 W13 O19 169.3(7) . .
O28 W13 O19 83.8(6) . .
O22 W13 O19 85.1(6) . .
O18 W13 O19 72.9(6) . .
O9 W13 O19 79.7(6) . .
O60 W13 Rb2 42.1(5) . 2_666
O28 W13 Rb2 59.1(5) . 2_666
O22 W13 Rb2 102.0(5) . 2_666
O18 W13 Rb2 99.6(4) . 2_666
O9 W13 Rb2 137.5(4) . 2_666
O19 W13 Rb2 142.3(3) . 2_666
O60 W13 Rb8A 24.4(6) . 2_666
O28 W13 Rb8A 123.0(5) . 2_666
O22 W13 Rb8A 110.7(5) . 2_666
O18 W13 Rb8A 85.5(5) . 2_666
O9 W13 Rb8A 73.2(5) . 2_666
O19 W13 Rb8A 146.5(4) . 2_666
Rb2 W13 Rb8A 65.34(15) 2_666 2_666
O60 W13 Rb8 25.3(6) . 2_666
O28 W13 Rb8 115.2(5) . 2_666
O22 W13 Rb8 121.6(5) . 2_666
O18 W13 Rb8 76.2(5) . 2_666
O9 W13 Rb8 80.1(5) . 2_666
O19 W13 Rb8 144.1(4) . 2_666
Rb2 W13 Rb8 60.91(18) 2_666 2_666
Rb8A W13 Rb8 11.80(19) 2_666 2_666
O25 W14 O31 101.9(7) . .
O25 W14 O26 101.0(6) . .
O31 W14 O26 91.9(7) . .
O25 W14 O24 99.2(6) . .
O31 W14 O24 94.3(6) . .
O26 W14 O24 157.2(6) . .
O25 W14 O13 95.7(7) . .
O31 W14 O13 162.2(6) . .
O26 W14 O13 82.2(6) . .
O24 W14 O13 85.3(6) . .
O25 W14 O21 172.0(6) . .
O31 W14 O21 83.4(6) . .
O26 W14 O21 84.7(6) . .
O24 W14 O21 74.2(5) . .
O13 W14 O21 79.4(5) . .
O25 W14 Rb6 46.4(5) . .
O31 W14 Rb6 148.3(5) . .
O26 W14 Rb6 93.6(5) . .
O24 W14 Rb6 92.6(4) . .
O13 W14 Rb6 49.4(4) . .
O21 W14 Rb6 128.2(3) . .
O3 W15 O9 105.0(7) . .
O3 W15 O64 101.6(8) . .
O9 W15 O64 91.8(7) . .
O3 W15 O12 100.9(7) . .
O9 W15 O12 85.5(7) . .
O64 W15 O12 157.2(7) . .
O3 W15 O5 98.7(7) . .
O9 W15 O5 155.8(6) . .
O64 W15 O5 87.7(6) . .
O12 W15 O5 85.7(6) . .
O3 W15 O10 169.8(6) . .
O9 W15 O10 84.3(6) . .
O64 W15 O10 73.6(6) . .
O12 W15 O10 83.6(6) . .
O5 W15 O10 72.3(5) . .
O3 W15 Rb5 62.8(6) . .
O9 W15 Rb5 127.7(5) . .
O64 W15 Rb5 139.3(5) . .
O12 W15 Rb5 52.3(4) . .
O5 W15 Rb5 60.6(4) . .
O10 W15 Rb5 114.8(3) . .
O3 W15 Rb9 28.3(6) . 1_545
O9 W15 Rb9 126.3(5) . 1_545
O64 W15 Rb9 82.2(5) . 1_545
O12 W15 Rb9 117.4(5) . 1_545
O5 W15 Rb9 77.6(5) . 1_545
O10 W15 Rb9 141.7(4) . 1_545
Rb5 W15 Rb9 67.3(2) . 1_545
O6 W16 O13 101.1(8) . .
O6 W16 O11 101.4(8) . .
O13 W16 O11 90.5(7) . .
O6 W16 O5 102.1(7) . .
O13 W16 O5 89.2(6) . .
O11 W16 O5 156.1(6) . .
O6 W16 O4 101.5(8) . .
O13 W16 O4 157.3(7) . .
O11 W16 O4 86.3(7) . .
O5 W16 O4 84.8(7) . .
O6 W16 O10 171.0(7) . .
O13 W16 O10 85.9(6) . .
O11 W16 O10 83.9(6) . .
O5 W16 O10 72.3(5) . .
O4 W16 O10 71.4(6) . .
O6 W16 Rb6 49.8(6) . .
O13 W16 Rb6 51.4(5) . .
O11 W16 Rb6 101.7(5) . .
O5 W16 Rb6 96.8(4) . .
O4 W16 Rb6 151.1(5) . .
O10 W16 Rb6 136.6(3) . .
O6 W16 K1 49.6(7) . .
O13 W16 K1 107.1(5) . .
O11 W16 K1 52.7(6) . .
O5 W16 K1 148.9(5) . .
O4 W16 K1 88.7(6) . .
O10 W16 K1 133.7(4) . .
Rb6 W16 K1 75.0(3) . .
O57 W17 O56 100.2(7) . .
O57 W17 O45 102.7(7) . .
O56 W17 O45 96.8(7) . .
O57 W17 O53 97.0(7) . .
O56 W17 O53 93.0(7) . .
O45 W17 O53 156.0(6) . .
O57 W17 O48 90.4(7) . .
O56 W17 O48 169.1(6) . .
O45 W17 O48 82.9(6) . .
O53 W17 O48 83.4(6) . .
O57 W17 O47 164.7(6) . .
O56 W17 O47 90.4(6) . .
O45 W17 O47 86.6(6) . .
O53 W17 O47 71.4(5) . .
O48 W17 O47 78.7(5) . .
O57 W17 Rb1 86.9(5) . .
O56 W17 Rb1 53.7(5) . .
O45 W17 Rb1 49.4(5) . .
O53 W17 Rb1 146.6(5) . .
O48 W17 Rb1 129.9(4) . .
O47 W17 Rb1 108.2(4) . .

loop_
_geom_bond_atom_site_label_1
_geom_bond_atom_site_label_2
_geom_bond_distance
_geom_bond_site_symmetry_2
C1 O63 1.13(3) .
C1 Re3 1.92(2) .
C1 Rb3 3.65(2) 1_455
C2 O67 1.18(3) .
C2 Re3 1.91(3) .
C3 O69 1.18(3) .
C3 Re2 1.93(2) .
C4 O70 1.17(3) .
C4 Re2 1.87(2) .
C4 Rb4 3.52(2) .
C5 O68 1.15(3) .
C5 Re2 1.91(3) .
C5 Rb10 3.60(3) 1_565
C6 O65 1.21(3) .
C6 Re3 1.88(3) .
C7 O66 1.15(3) .
C7 Re1 1.89(3) .
C8 O72 1.17(3) .
C8 Re1 1.93(3) .
C8 Rb6 3.63(3) 1_465
C9 O71 1.15(3) .
C9 Re1 1.88(3) .
C9 Rb6 3.58(3) 1_465
O1 Re3 2.156(16) .
O1 Re1 2.162(16) .
O1 Re2 2.186(16) .
O2 Re1 2.162(18) .
O2 Re2 2.163(19) .
O2 Rb1 2.80(2) .
O3 W15 1.699(15) .
O3 Rb9 2.90(2) 1_545
O3 Rb9A 3.23(3) 1_545
O3 Rb5 3.341(18) .
O4 W11 1.875(17) .
O4 W16 1.959(17) .
O4 Rb4 3.212(17) 1_545
O5 W16 1.938(14) .
O5 W15 1.942(14) .
O5 Rb5 3.276(15) .
O6 W16 1.706(17) .
O6 Rb6 2.989(18) .
O6 K1 3.14(3) .
O7 W11 1.908(14) .
O7 W3 1.945(14) .
O7 Rb1 3.070(15) 1_545
O8 W11 1.857(14) .
O8 W10 1.985(13) .
O9 W15 1.873(15) .
O9 W13 1.982(15) .
O10 P1 1.566(15) .
O10 W11 2.363(14) .
O10 W15 2.373(13) .
O10 W16 2.377(13) .
O11 W16 1.861(15) .
O11 W7 2.006(15) .
O11 Rb7 3.188(16) .
O11 K1 3.20(3) .
O12 W5 1.912(14) .
O12 W15 1.916(15) .
O12 Rb5 2.996(15) .
O13 W16 1.852(15) .
O13 W14 2.010(15) .
O13 Rb6 3.008(15) .
O14 W10 1.717(15) .
O14 Rb10 3.36(3) .
O15 W3 1.700(16) .
O15 Rb1 3.119(17) 1_545
O15 Rb9A 3.49(3) 2_666
O16 W10 1.865(14) .
O16 W3 1.921(14) .
O17 W3 1.850(15) .
O17 W2 1.982(14) .
O18 W3 1.917(15) .
O18 W13 1.936(15) .
O18 Rb9A 3.27(3) 2_666
O19 P1 1.519(15) .
O19 W3 2.366(15) .
O19 W13 2.378(14) .
O20 P1 1.523(15) .
O20 W7 2.331(14) .
O20 W10 2.400(15) .
O21 P1 1.519(15) .
O21 W14 2.358(13) .
O21 W5 2.384(13) .
O22 W5 1.883(13) .
O22 W13 1.884(13) .
O23 W5 1.698(17) .
O23 Rb2 3.002(17) .
O24 W5 1.907(13) .
O24 W14 1.926(13) .
O24 Rb2 3.036(14) .
O25 W14 1.754(14) .
O25 Rb3 2.846(14) .
O25 Rb6 2.975(16) .
O26 W7 1.885(15) .
O26 W14 1.909(15) .
O27 W7 1.717(13) .
O27 K2 2.78(3) 2_665
O27 Rb7 3.178(16) .
O27 K1 3.19(3) .
O28 W13 1.841(15) .
O28 W4 2.012(15) .
O28 Rb2 3.405(15) 2_666
O29 W10 1.862(14) .
O29 W9 1.926(14) .
O29 K2 3.40(3) .
O30 W7 1.902(14) .
O30 W10 1.931(14) .
O30 Rb10 2.81(2) .
O30 Rb7 2.889(14) .
O30 K2 2.93(3) .
O31 W14 1.830(15) .
O31 W12 2.054(15) .
O32 W1 1.866(15) .
O32 W5 1.924(15) .
O33 W9 1.709(14) .
O33 Rb6 2.971(15) 1_455
O33 Rb11 2.997(14) .
O33 Rb3 3.143(16) 1_455
O34 W2 1.900(14) .
O34 W9 1.911(14) .
O34 Rb6 3.032(15) 1_455
O35 W2 1.737(14) .
O35 Rb5 2.933(15) 1_455
O35 Rb6 3.086(16) 1_455
O35 Rb2 3.093(16) 1_455
O36 W4 1.890(16) .
O36 W2 1.938(15) .
O36 Rb2 3.267(15) 1_455
O37 P2 1.538(15) .
O37 W4 2.364(15) .
O37 W2 2.381(14) .
O38 W1 1.873(14) .
O38 W4 1.893(14) .
O39 W4 1.720(15) .
O39 Rb2 2.882(15) 2_666
O39 Rb5 3.124(16) 2_666
O40 P2 1.522(14) .
O40 W1 2.347(14) .
O40 W12 2.399(14) .
O41 W1 1.702(16) .
O41 Rb8A 3.23(2) .
O42 W12 1.925(14) .
O42 W1 1.929(14) .
O42 Rb1 3.143(17) .
O42 Rb8A 3.176(19) .
O43 W12 1.735(16) .
O43 Rb4 2.844(16) .
O44 W6 1.893(13) .
O44 W12 1.917(14) .
O45 W17 1.873(14) .
O45 W1 1.997(14) .
O45 Rb1 2.879(15) .
O46 W12 1.779(15) .
O46 Re2 2.153(16) .
O46 Rb1 3.241(17) .
O47 P2 1.567(14) .
O47 W8 2.272(14) .
O47 W17 2.292(14) .
O48 W4 1.839(15) .
O48 W17 2.061(15) .
O49 W9 1.879(15) .
O49 W8 1.950(15) .
O49 Rb3 3.177(15) 1_455
O50 W2 1.868(13) .
O50 W8 2.007(14) .
O50 Rb2 3.337(14) 1_455
O51 W8 1.747(15) .
O51 Rb4 2.902(16) 1_455
O51 Rb3 3.089(17) 1_455
O52 W8 1.789(15) .
O52 Re3 2.098(15) .
O53 W8 1.905(15) .
O53 W17 1.981(14) .
O54 W6 1.776(16) .
O54 Re3 2.095(16) .
O55 W11 1.723(15) .
O55 Rb1 2.839(16) 1_545
O55 Rb4 2.928(16) 1_545
O55 Rb8A 2.959(19) 1_545
O55 Rb8 3.25(2) 1_545
O56 W17 1.797(16) .
O56 Re1 2.116(16) .
O56 Rb1 3.029(15) .
O57 W17 1.727(16) .
O57 Rb9 2.81(2) 1_455
O57 Rb9A 3.34(3) 1_455
O58 P2 1.533(15) .
O58 W6 2.318(15) .
O58 W9 2.358(14) .
O59 W6 1.718(14) .
O59 Rb7 2.722(15) 2_665
O59 Rb10 2.77(3) 2_665
O60 W13 1.723(15) .
O60 Rb8A 2.793(19) 2_666
O60 Rb8 2.84(2) 2_666
O60 Rb2 2.921(16) 2_666
O61 W9 1.852(13) .
O61 W6 1.995(14) .
O62 W7 1.811(14) .
O62 W6 2.038(14) .
O63 Rb3 3.05(2) 1_455
O64 W15 1.907(17) .
O64 W11 1.941(16) .
O64 Rb8 3.09(2) 1_545
O64 Rb8A 3.25(2) 1_545
O65 K1 2.99(3) 1_465
O66 Rb4 2.809(18) 1_455
O67 Rb7 3.11(2) 2_665
O68 Rb10 3.11(3) 1_565
O69 Rb10 2.74(3) 2_665
O69 Rb7 3.21(2) 2_665
O70 Rb4 2.85(2) .
O70 Rb7 2.90(2) 1_565
O71 Rb5 3.10(2) 1_465
O71 Rb6 3.12(2) 1_465
O72 Rb6 3.30(2) 1_465
O1W Rb10 2.79(3) 2_665
O1W Rb3 2.93(2) .
O1W K2 3.20(3) 2_665
O2W Rb11 2.65(2) .
O2W K2 2.87(3) .
O2W Rb3 3.02(2) 2_665
O3W Rb5 1.862(16) .
O4W Rb4 2.82(2) .
O4W Rb3 2.89(2) .
O5W Rb9A 2.68(4) .
O5W Rb2 2.84(3) .
O5W Rb8 2.90(3) .
O5W Rb9 3.10(3) .
O5W Rb8A 3.64(3) .
O6W Rb5 3.04(3) 1_455
O6W Rb9A 3.16(4) 2_666
O7W Rb8 2.54(4) .
O7W Rb9 3.04(4) .
O7W Rb8A 3.32(4) .
O7W Rb9A 3.32(4) .
O7W Rb4 3.40(4) .
O8W K1 2.56(5) .
O8W Rb11 2.66(4) 1_655
O8W K2 3.18(5) 2_665
O9W Rb9A 2.70(5) .
O9W Rb8 2.89(4) .
O9W Rb8A 3.12(4) .
O9W Rb9 3.39(5) .
O10W Rb9 2.81(4) 1_445
O10W Rb9 2.86(4) 2_666
O10W Rb9A 2.90(4) 2_666
O10W Rb5 2.94(4) 1_455
O11W Rb9A 2.36(7) 1_545
O11W Rb9 2.45(7) 1_545
O11W Rb1 2.79(7) 2_666
O12W Rb8A 2.05(4) .
O12W Rb8 2.70(4) .
O12W Rb1 2.89(4) .
O13W Rb8 2.80(2) .
O13W Rb8A 2.86(2) .
O13W Rb2 2.896(19) .
O13W Rb4 3.35(2) .
O14W Rb6 2.89(2) .
O14W Rb3 2.96(2) .
O14W Rb11 3.32(2) 1_655
K1 Rb7 2.49(2) .
K1 O65 2.99(3) 1_645
K1 W16 3.97(2) .
K1 W7 4.13(2) .
K1 Rb10 4.61(3) .
K1 K2 4.68(3) 2_665
K1 Rb6 4.73(2) .
K1 Rb11 4.98(2) 1_655
K2 Rb10 2.48(3) .
K2 O27 2.78(3) 2_665
K2 O8W 3.18(5) 2_665
K2 O1W 3.20(3) 2_665
K2 W10 3.89(2) .
K2 W7 3.95(3) .
K2 Rb7 4.27(3) .
K2 Rb11 4.35(2) .
K2 K1 4.68(3) 2_665
Rb1 O11W 2.79(7) 2_666
Rb1 O55 2.839(16) 1_565
Rb1 O7 3.070(15) 1_565
Rb1 O15 3.119(17) 1_565
Rb1 Rb8A 3.700(13) .
Rb1 W11 3.710(4) 1_565
Rb2 O39 2.882(15) 2_666
Rb2 O60 2.921(16) 2_666
Rb2 O35 3.093(16) 1_655
Rb2 O36 3.267(15) 1_655
Rb2 O50 3.337(14) 1_655
Rb2 O28 3.405(15) 2_666
Rb2 W2 3.725(3) 1_655
Rb2 W5 3.869(3) .
Rb3 O2W 3.02(2) 2_665
Rb3 O63 3.05(2) 1_655
Rb3 O51 3.089(17) 1_655
Rb3 O33 3.143(16) 1_655
Rb3 O49 3.177(15) 1_655
Rb3 C1 3.65(2) 1_655
Rb3 W8 3.945(3) 1_655
Rb3 Rb11 3.986(3) 1_655
Rb4 O66 2.809(18) 1_655
Rb4 O51 2.902(16) 1_655
Rb4 O55 2.928(16) 1_565
Rb4 O4 3.212(17) 1_565
Rb4 W11 3.867(4) 1_565
Rb4 Rb8 4.063(13) .
Rb5 O35 2.933(15) 1_655
Rb5 O10W 2.94(4) 1_655
Rb5 O6W 3.04(3) 1_655
Rb5 O71 3.10(2) 1_645
Rb5 O39 3.124(16) 2_666
Rb5 W15 3.758(4) .
Rb5 W5 4.129(4) .
Rb5 W2 4.337(4) 1_655
Rb6 O33 2.971(15) 1_655
Rb6 O34 3.032(15) 1_655
Rb6 O35 3.086(16) 1_655
Rb6 O71 3.12(2) 1_645
Rb6 O72 3.30(2) 1_645
Rb6 C9 3.58(3) 1_645
Rb6 C8 3.63(3) 1_645
Rb6 W16 3.792(2) .
Rb7 Rb10 2.34(2) .
Rb7 O59 2.722(15) 2_665
Rb7 O70 2.90(2) 1_545
Rb7 O67 3.11(2) 2_665
Rb7 O69 3.21(2) 2_665
Rb7 W7 3.684(5) .
Rb7 W10 4.315(5) .
Rb8 O60 2.84(2) 2_666
Rb8 O64 3.09(2) 1_565
Rb8 O55 3.25(2) 1_565
Rb8 Rb9 3.93(2) .
Rb8 W11 4.040(13) 1_565
Rb8A O60 2.793(19) 2_666
Rb8A O55 2.959(19) 1_565
Rb8A O64 3.25(2) 1_565
Rb8A W11 3.943(11) 1_565
Rb9 O11W 2.45(7) 1_565
Rb9 O10W 2.81(4) 1_665
Rb9 O57 2.81(2) 1_655
Rb9 O10W 2.86(4) 2_666
Rb9 O3 2.90(2) 1_565
Rb9 W15 4.277(16) 1_565
Rb9 Rb5 4.474(18) 1_565
Rb9 Rb9 4.53(3) 2_776
Rb9A O11W 2.36(7) 1_565
Rb9A O10W 2.90(4) 2_666
Rb9A O6W 3.16(4) 2_666
Rb9A O3 3.23(3) 1_565
Rb9A O18 3.27(3) 2_666
Rb9A O57 3.34(3) 1_655
Rb9A O15 3.49(3) 2_666
Rb9A W3 4.27(2) 2_666
Rb10 O69 2.74(3) 2_665
Rb10 O59 2.77(3) 2_665
Rb10 O1W 2.79(3) 2_665
Rb10 O68 3.11(3) 1_545
Rb10 C5 3.60(3) 1_545
Rb10 W10 3.91(2) .
Rb10 W7 4.24(2) .
Rb10 W6 4.29(2) 2_665
Rb11 O2W 2.65(2) 2_565
Rb11 O8W 2.66(4) 1_455
Rb11 O8W 2.66(4) 2_665
Rb11 O33 2.997(14) 2_565
Rb11 O14W 3.32(2) 1_455
Rb11 O14W 3.32(2) 2_665
Rb11 Rb3 3.986(3) 2_665
Rb11 Rb3 3.986(3) 1_455
Rb11 K2 4.35(2) 2_565
W2 Rb2 3.725(3) 1_455
W2 Rb6 3.876(3) 1_455
W2 Rb5 4.337(4) 1_455
W3 Rb1 4.003(5) 1_545
W3 Rb9A 4.27(2) 2_666
W4 Rb2 4.038(3) 2_666
W6 Rb10 4.29(2) 2_665
W8 Rb3 3.945(3) 1_455
W8 Rb4 4.255(4) 1_455
W9 Rb6 3.828(2) 1_455
W9 Rb3 4.013(3) 1_455
W11 Rb1 3.710(4) 1_545
W11 Rb4 3.867(4) 1_545
W11 Rb8A 3.943(11) 1_545
W11 Rb8 4.040(13) 1_545
W13 Rb2 3.961(3) 2_666
W13 Rb8A 4.269(11) 2_666
W13 Rb8 4.302(13) 2_666
W15 Rb9 4.277(16) 1_545
